data_7120662
loop_
_publ_author_name
'Cummins, Christopher'
'Transue, Wesley J.'
'Joost, Maximilian'

_publ_section_title
;
 Terminal tungsten pnictide complex formation through pnictaethynolate
 decarbonylation
;
_journal_name_full 'Chem. Commun.'
_journal_paper_doi 10.1039/C7CC06841G
_journal_year 2017
_chemical_formula_sum 'C64 H106 As Na O12 W'
_chemical_formula_weight 1011.93
_chemical_properties_physical Air-sensitive,Moisture-sensitive,Heat-sensitive,Oxygen-sensitive
_space_group_crystal_system orthorhombic
_space_group_IT_number 43
_space_group_name_Hall 'F 2 -2d'
_space_group_name_H-M_alt 'F d d 2'
_symmetry_space_group_name_Hall 'F 2 -2d'
_symmetry_space_group_name_H-M 'F d d 2'
_atom_sites_solution_hydrogens geom
_atom_sites_solution_primary direct
_atom_sites_solution_secondary difmap
_audit_creation_method SHELXL-2014/7
_audit_update_record
;
2017-08-21 deposited with the CCDC.
2017-09-11 downloaded from the CCDC.
;
_cell_angle_alpha 90
_cell_angle_beta 90
_cell_angle_gamma 90
_cell_formula_units_Z 24
_cell_length_a 57.2329(15)
_cell_length_b 18.4351(6)
_cell_length_c 38.9112(11)
_cell_measurement_reflns_used 9622
_cell_measurement_temperature 100(2)
_cell_measurement_theta_max 30.21
_cell_measurement_theta_min 2.20
_cell_volume 41055(2)
_computing_cell_refinement 'SAINT 8.38A (Bruker-AXS, 2017)'
_computing_data_collection 'APEX3 v2017.3.0 (Bruker-AXS, 2017)'
_computing_data_reduction 'SAINT 8.38A (Bruker-AXS, 2017)'
_computing_molecular_graphics 'Bruker SHELXTL'
_computing_publication_material 'Bruker SHELXTL'
_computing_structure_refinement 'SHELXL-2014/7 (Sheldrick, 2014)'
_computing_structure_solution 'SHELXT-2015 (Sheldrick, 2015)'
_diffrn_ambient_temperature 100(2)
_diffrn_detector_area_resol_mean 7.4
_diffrn_measured_fraction_theta_full 0.999
_diffrn_measured_fraction_theta_max 0.999
_diffrn_measurement_device_type 'Bruker Photon2 CPAD'
_diffrn_measurement_method '\f and \w scans'
_diffrn_radiation_type MoK\a
_diffrn_radiation_wavelength 0.71073
_diffrn_reflns_av_R_equivalents 0.0693
_diffrn_reflns_av_unetI/netI 0.0391
_diffrn_reflns_Laue_measured_fraction_full 0.999
_diffrn_reflns_Laue_measured_fraction_max 0.999
_diffrn_reflns_limit_h_max 81
_diffrn_reflns_limit_h_min -81
_diffrn_reflns_limit_k_max 26
_diffrn_reflns_limit_k_min -26
_diffrn_reflns_limit_l_max 55
_diffrn_reflns_limit_l_min -55
_diffrn_reflns_number 420443
_diffrn_reflns_point_group_measured_fraction_full 0.998
_diffrn_reflns_point_group_measured_fraction_max 0.998
_diffrn_reflns_theta_full 25.242
_diffrn_reflns_theta_max 30.518
_diffrn_reflns_theta_min 2.321
_diffrn_source 'I\mS micro-focus sealed tube, multilayer optics'
_exptl_absorpt_coefficient_mu 2.229
_exptl_absorpt_correction_type multi-scan
_exptl_absorpt_process_details 'SADABS (Herbst-Irmer et al., 2015)'
_exptl_crystal_colour blue
_exptl_crystal_density_diffrn 1.310
_exptl_crystal_density_method 'not measured'
_exptl_crystal_description block
_exptl_crystal_F_000 16896
_exptl_crystal_recrystallization_method 'Re-crystallisation from solvent: Dimethoxyethane/dioxane/pentane'
_exptl_crystal_size_max 0.256
_exptl_crystal_size_mid 0.200
_exptl_crystal_size_min 0.108
_exptl_transmission_factor_max 0.5644
_exptl_transmission_factor_min 0.4477
_refine_diff_density_max 1.760
_refine_diff_density_min -1.471
_refine_diff_density_rms 0.091
_refine_ls_abs_structure_details
; 
 Flack x determined using 11643 quotients [(I+)-(I-)]/[(I+)+(I-)] 
 (Parsons, Flack and Wagner, Acta Cryst. B69 (2013) 249-259). 
;
_refine_ls_abs_structure_Flack 0.0013(18)
_refine_ls_extinction_method none
_refine_ls_goodness_of_fit_ref 1.108
_refine_ls_hydrogen_treatment constr
_refine_ls_matrix_type full
_refine_ls_number_parameters 1442
_refine_ls_number_reflns 31327
_refine_ls_number_restraints 4874
_refine_ls_restrained_S_all 1.506
_refine_ls_R_factor_all 0.0537
_refine_ls_R_factor_gt 0.0332
_refine_ls_shift/su_max 0.003
_refine_ls_shift/su_mean 0.000
_refine_ls_structure_factor_coef Fsqd
_refine_ls_weighting_details 'w=1/[\s^2^(Fo^2^)+(0.0178P)^2^+165.1231P] where P=(Fo^2^+2Fc^2^)/3'
_refine_ls_weighting_scheme calc
_refine_ls_wR_factor_gt 0.0662
_refine_ls_wR_factor_ref 0.0764
_reflns_Friedel_coverage 0.971
_reflns_Friedel_fraction_full 0.996
_reflns_Friedel_fraction_max 0.997
_reflns_number_gt 26288
_reflns_number_total 31327
_reflns_threshold_expression 'I > 2\s(I)'
_cod_data_source_file c7cc06841g3.cif
_cod_data_source_block P8_17003
_cod_depositor_comments
;

2023-11-22
Z value fixed to be consistent with given formula
                 miguel
;
_cod_original_formula_units_Z 32
_cod_database_code 7120662
_shelx_shelxl_version_number 2014/7
_shelx_space_group_comment
; 
The symmetry employed for this shelxl refinement is uniquely defined 
by the following loop, which should always be used as a source of 
symmetry information in preference to the above space-group names. 
They are only intended as comments. 
;
_shelx_estimated_absorpt_t_min 0.599
_shelx_estimated_absorpt_t_max 0.795

loop_
_space_group_symop_operation_xyz
'x, y, z'
'-x, -y, z'
'x+1/4, -y+1/4, z+1/4'
'-x+1/4, y+1/4, z+1/4'
'x, y+1/2, z+1/2'
'-x, -y+1/2, z+1/2'
'x+1/4, -y+3/4, z+3/4'
'-x+1/4, y+3/4, z+3/4'
'x+1/2, y, z+1/2'
'-x+1/2, -y, z+1/2'
'x+3/4, -y+1/4, z+3/4'
'-x+3/4, y+1/4, z+3/4'
'x+1/2, y+1/2, z'
'-x+1/2, -y+1/2, z'
'x+3/4, -y+3/4, z+1/4'
'-x+3/4, y+3/4, z+1/4'

loop_
_atom_site_label
_atom_site_type_symbol
_atom_site_fract_x
_atom_site_fract_y
_atom_site_fract_z
_atom_site_U_iso_or_equiv
_atom_site_adp_type
_atom_site_occupancy
_atom_site_site_symmetry_order
_atom_site_calc_flag
_atom_site_refinement_flags_posn
_atom_site_refinement_flags_adp
_atom_site_refinement_flags_occupancy
_atom_site_disorder_assembly
_atom_site_disorder_group
Na1 Na 0.66634(3) 0.02255(12) 0.44954(5) 0.0348(4) Uani 1 1 d D U . . .
C1A C 0.64601(16) 0.0609(4) 0.52679(18) 0.072(2) Uani 1 1 d D U . . .
H1A1 H 0.6470 0.0087 0.5314 0.108 Uiso 1 1 calc R U . . .
H1A2 H 0.6478 0.0878 0.5484 0.108 Uiso 1 1 calc R U . . .
H1A3 H 0.6308 0.0721 0.5166 0.108 Uiso 1 1 calc R U . . .
O2A O 0.66411(7) 0.0814(2) 0.50358(10) 0.0461(9) Uani 1 1 d D U . . .
C3A C 0.66327(10) 0.1575(3) 0.49614(16) 0.0457(13) Uani 1 1 d D U . . .
H3A1 H 0.6637 0.1858 0.5178 0.055 Uiso 1 1 calc R U . . .
H3A2 H 0.6486 0.1694 0.4839 0.055 Uiso 1 1 calc R U . . .
C4A C 0.68377(10) 0.1761(3) 0.47430(16) 0.0491(14) Uani 1 1 d D U . . .
H4A1 H 0.6843 0.2292 0.4705 0.059 Uiso 1 1 calc R U . . .
H4A2 H 0.6984 0.1613 0.4860 0.059 Uiso 1 1 calc R U . . .
O5A O 0.68188(7) 0.1397(2) 0.44223(10) 0.0445(9) Uani 1 1 d D U . . .
C6A C 0.70100(11) 0.1543(4) 0.41988(18) 0.0552(17) Uani 1 1 d D U . . .
H6A1 H 0.6988 0.1279 0.3982 0.083 Uiso 1 1 calc R U . . .
H6A2 H 0.7018 0.2065 0.4152 0.083 Uiso 1 1 calc R U . . .
H6A3 H 0.7156 0.1385 0.4308 0.083 Uiso 1 1 calc R U . . .
C1B C 0.71548(10) -0.0215(4) 0.49044(17) 0.0534(16) Uani 1 1 d D U . . .
H1B1 H 0.7056 -0.0106 0.5104 0.080 Uiso 1 1 calc R U . . .
H1B2 H 0.7259 -0.0620 0.4959 0.080 Uiso 1 1 calc R U . . .
H1B3 H 0.7248 0.0213 0.4845 0.080 Uiso 1 1 calc R U . . .
O2B O 0.70107(6) -0.0407(2) 0.46200(11) 0.0464(10) Uani 1 1 d D U . . .
C3B C 0.71445(10) -0.0572(4) 0.43212(16) 0.0500(15) Uani 1 1 d D U . . .
H3B1 H 0.7252 -0.0982 0.4368 0.060 Uiso 1 1 calc R U . . .
H3B2 H 0.7239 -0.0146 0.4252 0.060 Uiso 1 1 calc R U . . .
C4B C 0.69762(11) -0.0771(4) 0.40385(16) 0.0509(15) Uani 1 1 d D U . . .
H4B1 H 0.7063 -0.0905 0.3828 0.061 Uiso 1 1 calc R U . . .
H4B2 H 0.6880 -0.1191 0.4109 0.061 Uiso 1 1 calc R U . . .
O5B O 0.68321(7) -0.0159(2) 0.39751(10) 0.0434(9) Uani 1 1 d D U . . .
C6B C 0.66679(11) -0.0288(4) 0.37066(16) 0.0529(16) Uani 1 1 d D U . . .
H6B1 H 0.6572 0.0147 0.3672 0.079 Uiso 1 1 calc R U . . .
H6B2 H 0.6752 -0.0404 0.3494 0.079 Uiso 1 1 calc R U . . .
H6B3 H 0.6567 -0.0696 0.3770 0.079 Uiso 1 1 calc R U . . .
C1C C 0.64677(13) -0.1302(4) 0.4844(2) 0.0623(19) Uani 1 1 d D U . . .
H1C1 H 0.6635 -0.1417 0.4835 0.093 Uiso 1 1 calc R U . . .
H1C2 H 0.6428 -0.1118 0.5074 0.093 Uiso 1 1 calc R U . . .
H1C3 H 0.6376 -0.1740 0.4797 0.093 Uiso 1 1 calc R U . . .
O2C O 0.64145(7) -0.0762(2) 0.45935(12) 0.0475(10) Uani 1 1 d D U . . .
C3C C 0.61716(9) -0.0570(4) 0.45952(17) 0.0472(14) Uani 1 1 d D U . . .
H3C1 H 0.6130 -0.0341 0.4817 0.057 Uiso 1 1 calc R U . . .
H3C2 H 0.6074 -0.1010 0.4566 0.057 Uiso 1 1 calc R U . . .
C4C C 0.61281(9) -0.0051(3) 0.43062(15) 0.0426(13) Uani 1 1 d D U . . .
H4C1 H 0.6163 -0.0288 0.4084 0.051 Uiso 1 1 calc R U . . .
H4C2 H 0.5962 0.0098 0.4305 0.051 Uiso 1 1 calc R U . . .
O5C O 0.62736(6) 0.0566(2) 0.43513(10) 0.0395(8) Uani 1 1 d D U . . .
C6C C 0.62126(11) 0.1138(3) 0.41203(16) 0.0475(14) Uani 1 1 d D U . . .
H6C1 H 0.6316 0.1553 0.4158 0.071 Uiso 1 1 calc R U . . .
H6C2 H 0.6229 0.0968 0.3883 0.071 Uiso 1 1 calc R U . . .
H6C3 H 0.6050 0.1284 0.4161 0.071 Uiso 1 1 calc R U . . .
As1 As 0.67343(2) 0.49845(3) 0.60516(2) 0.03665(13) Uani 1 1 d D U . . .
W1 W 0.67115(2) 0.50997(2) 0.54785(2) 0.02660(4) Uani 1 1 d D U . . .
O1 O 0.66792(5) 0.40810(19) 0.53170(8) 0.0289(7) Uani 1 1 d D U . . .
C11 C 0.65521(7) 0.3499(3) 0.54244(11) 0.0285(9) Uani 1 1 d D U . . .
C12 C 0.66356(8) 0.3049(3) 0.56868(11) 0.0297(10) Uani 1 1 d D U . . .
C13 C 0.64940(9) 0.2479(3) 0.57946(13) 0.0358(11) Uani 1 1 d D U . . .
H13 H 0.6545 0.2179 0.5979 0.043 Uiso 1 1 calc R U . . .
C14 C 0.62803(9) 0.2338(3) 0.56387(14) 0.0397(12) Uani 1 1 d D U . . .
H14 H 0.6183 0.1955 0.5717 0.048 Uiso 1 1 calc R U . . .
C15 C 0.62127(9) 0.2776(3) 0.53641(14) 0.0378(12) Uani 1 1 d D U . . .
H15 H 0.6070 0.2673 0.5250 0.045 Uiso 1 1 calc R U . . .
C16 C 0.63498(8) 0.3368(3) 0.52494(12) 0.0336(11) Uani 1 1 d D U . . .
C17 C 0.68824(8) 0.3131(3) 0.58219(12) 0.0310(10) Uani 1 1 d D U . . .
H17 H 0.6933 0.3644 0.5782 0.037 Uiso 1 1 calc R U . . .
C171 C 0.70434(9) 0.2634(3) 0.56192(17) 0.0439(14) Uani 1 1 d D U . . .
H17A H 0.7204 0.2685 0.5705 0.066 Uiso 1 1 calc R U . . .
H17B H 0.6992 0.2131 0.5646 0.066 Uiso 1 1 calc R U . . .
H17C H 0.7038 0.2768 0.5375 0.066 Uiso 1 1 calc R U . . .
C172 C 0.69049(10) 0.2968(4) 0.62060(14) 0.0442(14) Uani 1 1 d D U . . .
H17D H 0.7068 0.3030 0.6277 0.066 Uiso 1 1 calc R U . . .
H17E H 0.6805 0.3301 0.6336 0.066 Uiso 1 1 calc R U . . .
H17F H 0.6856 0.2467 0.6250 0.066 Uiso 1 1 calc R U . . .
C18 C 0.62765(9) 0.3761(3) 0.49220(12) 0.0389(12) Uani 1 1 d D U . . .
H18 H 0.6343 0.4261 0.4941 0.047 Uiso 1 1 calc R U . . .
C181 C 0.63939(14) 0.3423(5) 0.46134(16) 0.077(3) Uani 1 1 d D U . . .
H18A H 0.6562 0.3373 0.4658 0.115 Uiso 1 1 calc R U . . .
H18B H 0.6326 0.2944 0.4570 0.115 Uiso 1 1 calc R U . . .
H18C H 0.6370 0.3734 0.4412 0.115 Uiso 1 1 calc R U . . .
C182 C 0.60153(10) 0.3861(4) 0.48779(18) 0.0514(15) Uani 1 1 d D U . . .
H18D H 0.5950 0.4081 0.5086 0.077 Uiso 1 1 calc R U . . .
H18E H 0.5985 0.4179 0.4681 0.077 Uiso 1 1 calc R U . . .
H18F H 0.5942 0.3389 0.4839 0.077 Uiso 1 1 calc R U . . .
O2 O 0.63778(5) 0.51488(19) 0.53889(8) 0.0320(7) Uani 1 1 d D U . . .
C21 C 0.61903(7) 0.5570(2) 0.53198(11) 0.0247(9) Uani 1 1 d D U . . .
C22 C 0.60089(8) 0.5588(3) 0.55635(12) 0.0321(10) Uani 1 1 d D U . . .
C23 C 0.58123(8) 0.6007(3) 0.54875(17) 0.0430(12) Uani 1 1 d D U . . .
H23 H 0.5688 0.6031 0.5649 0.052 Uiso 1 1 calc R U . . .
C24 C 0.57954(9) 0.6385(3) 0.51841(16) 0.0443(13) Uani 1 1 d D U . . .
H24 H 0.5659 0.6662 0.5136 0.053 Uiso 1 1 calc R U . . .
C25 C 0.59748(9) 0.6363(3) 0.49491(15) 0.0377(11) Uani 1 1 d D U . . .
H25 H 0.5962 0.6632 0.4742 0.045 Uiso 1 1 calc R U . . .
C26 C 0.61776(8) 0.5949(2) 0.50109(12) 0.0276(9) Uani 1 1 d D U . . .
C27 C 0.60264(9) 0.5149(3) 0.58905(13) 0.0411(12) Uani 1 1 d D U . . .
H27 H 0.6196 0.5090 0.5946 0.049 Uiso 1 1 calc R U . . .
C271 C 0.59250(15) 0.4403(4) 0.58430(17) 0.064(2) Uani 1 1 d D U . . .
H27A H 0.5939 0.4130 0.6058 0.096 Uiso 1 1 calc R U . . .
H27B H 0.5760 0.4444 0.5779 0.096 Uiso 1 1 calc R U . . .
H27C H 0.6011 0.4149 0.5661 0.096 Uiso 1 1 calc R U . . .
C272 C 0.59091(14) 0.5506(4) 0.61997(16) 0.063(2) Uani 1 1 d D U . . .
H27D H 0.5974 0.5993 0.6233 0.095 Uiso 1 1 calc R U . . .
H27E H 0.5741 0.5541 0.6159 0.095 Uiso 1 1 calc R U . . .
H27F H 0.5938 0.5213 0.6406 0.095 Uiso 1 1 calc R U . . .
C28 C 0.63700(9) 0.5923(3) 0.47400(12) 0.0329(10) Uani 1 1 d D U . . .
H28 H 0.6502 0.5629 0.4835 0.039 Uiso 1 1 calc R U . . .
C281 C 0.64644(11) 0.6680(3) 0.46586(14) 0.0444(14) Uani 1 1 d D U . . .
H28A H 0.6587 0.6643 0.4484 0.067 Uiso 1 1 calc R U . . .
H28B H 0.6337 0.6985 0.4572 0.067 Uiso 1 1 calc R U . . .
H28C H 0.6529 0.6897 0.4868 0.067 Uiso 1 1 calc R U . . .
C282 C 0.62859(12) 0.5550(3) 0.44117(14) 0.0456(14) Uani 1 1 d D U . . .
H28D H 0.6413 0.5542 0.4243 0.068 Uiso 1 1 calc R U . . .
H28E H 0.6238 0.5052 0.4465 0.068 Uiso 1 1 calc R U . . .
H28F H 0.6153 0.5818 0.4317 0.068 Uiso 1 1 calc R U . . .
O3 O 0.67324(5) 0.61310(19) 0.53914(8) 0.0323(7) Uani 1 1 d D U . . .
C31 C 0.67833(7) 0.6837(3) 0.54764(14) 0.0326(9) Uani 1 1 d D U . . .
C32 C 0.66642(8) 0.7200(3) 0.57422(13) 0.0340(11) Uani 1 1 d D U . . .
C33 C 0.67272(10) 0.7910(3) 0.58156(16) 0.0458(13) Uani 1 1 d D U . . .
H33 H 0.6648 0.8156 0.5996 0.055 Uiso 1 1 calc R U . . .
C34 C 0.69000(11) 0.8272(4) 0.56382(19) 0.0564(16) Uani 1 1 d D U . . .
H34 H 0.6943 0.8753 0.5700 0.068 Uiso 1 1 calc R U . . .
C35 C 0.70088(11) 0.7924(4) 0.53696(18) 0.0532(15) Uani 1 1 d D U . . .
H35 H 0.7125 0.8175 0.5242 0.064 Uiso 1 1 calc R U . . .
C36 C 0.69527(9) 0.7210(3) 0.52792(14) 0.0425(13) Uani 1 1 d D U . . .
C37 C 0.64631(8) 0.6855(3) 0.59373(12) 0.0319(10) Uani 1 1 d D U . . .
H37 H 0.6438 0.6354 0.5845 0.038 Uiso 1 1 calc R U . . .
C371 C 0.62379(9) 0.7294(3) 0.58799(18) 0.0472(14) Uani 1 1 d D U . . .
H37A H 0.6109 0.7067 0.6007 0.071 Uiso 1 1 calc R U . . .
H37B H 0.6261 0.7791 0.5962 0.071 Uiso 1 1 calc R U . . .
H37C H 0.6200 0.7302 0.5634 0.071 Uiso 1 1 calc R U . . .
C372 C 0.65187(11) 0.6797(3) 0.63207(13) 0.0441(14) Uani 1 1 d D U . . .
H37D H 0.6387 0.6573 0.6441 0.066 Uiso 1 1 calc R U . . .
H37E H 0.6659 0.6499 0.6353 0.066 Uiso 1 1 calc R U . . .
H37F H 0.6547 0.7283 0.6414 0.066 Uiso 1 1 calc R U . . .
C38 C 0.70719(9) 0.6838(4) 0.49813(14) 0.0469(14) Uani 1 1 d D U . . .
H38 H 0.6970 0.6426 0.4908 0.056 Uiso 1 1 calc R U . . .
C381 C 0.71050(12) 0.7332(4) 0.46696(17) 0.064(2) Uani 1 1 d D U . . .
H38A H 0.7183 0.7062 0.4485 0.096 Uiso 1 1 calc R U . . .
H38B H 0.6952 0.7502 0.4589 0.096 Uiso 1 1 calc R U . . .
H38C H 0.7201 0.7750 0.4735 0.096 Uiso 1 1 calc R U . . .
C382 C 0.73080(10) 0.6514(4) 0.50964(17) 0.0546(17) Uani 1 1 d D U . . .
H38D H 0.7383 0.6275 0.4901 0.082 Uiso 1 1 calc R U . . .
H38E H 0.7409 0.6903 0.5182 0.082 Uiso 1 1 calc R U . . .
H38F H 0.7281 0.6159 0.5280 0.082 Uiso 1 1 calc R U . . .
O4 O 0.70291(5) 0.5032(2) 0.52943(9) 0.0335(8) Uani 1 1 d D U . . .
C41 C 0.71941(8) 0.4518(3) 0.52239(13) 0.0346(11) Uani 1 1 d D U . . .
C42 C 0.73708(8) 0.4385(3) 0.54670(16) 0.0519(14) Uani 1 1 d D U . . .
C43 C 0.75318(10) 0.3852(4) 0.5391(2) 0.069(2) Uani 1 1 d D U . . .
H43 H 0.7652 0.3746 0.5553 0.083 Uiso 1 1 calc R U . . .
C44 C 0.75240(11) 0.3475(4) 0.5092(2) 0.070(2) Uani 1 1 d D U . . .
H44 H 0.7634 0.3098 0.5052 0.084 Uiso 1 1 calc R U . . .
C45 C 0.73558(11) 0.3635(3) 0.48408(19) 0.0580(17) Uani 1 1 d D U . . .
H45 H 0.7355 0.3377 0.4629 0.070 Uiso 1 1 calc R U . . .
C46 C 0.71871(9) 0.4180(3) 0.49029(13) 0.0378(11) Uani 1 1 d D U . . .
C47 C 0.73939(10) 0.4832(5) 0.57959(16) 0.066(2) Uani 1 1 d D U . . .
H47 H 0.7253 0.5153 0.5810 0.079 Uiso 1 1 calc R U . . .
C471 C 0.73968(15) 0.4369(6) 0.6121(2) 0.102(4) Uani 1 1 d D U . . .
H47A H 0.7259 0.4054 0.6124 0.153 Uiso 1 1 calc R U . . .
H47B H 0.7538 0.4071 0.6124 0.153 Uiso 1 1 calc R U . . .
H47C H 0.7395 0.4686 0.6323 0.153 Uiso 1 1 calc R U . . .
C472 C 0.76056(11) 0.5319(4) 0.57883(18) 0.0661(19) Uani 1 1 d D U . . .
H47D H 0.7603 0.5614 0.5579 0.099 Uiso 1 1 calc R U . . .
H47E H 0.7604 0.5637 0.5990 0.099 Uiso 1 1 calc R U . . .
H47F H 0.7748 0.5022 0.5791 0.099 Uiso 1 1 calc R U . . .
C48 C 0.70119(11) 0.4400(3) 0.46349(13) 0.0420(13) Uani 1 1 d D U . . .
H48 H 0.6853 0.4434 0.4742 0.050 Uiso 1 1 calc R U . . .
C481 C 0.70797(13) 0.5136(4) 0.44852(18) 0.0590(17) Uani 1 1 d D U . . .
H48A H 0.6965 0.5279 0.4311 0.088 Uiso 1 1 calc R U . . .
H48B H 0.7082 0.5499 0.4669 0.088 Uiso 1 1 calc R U . . .
H48C H 0.7235 0.5102 0.4380 0.088 Uiso 1 1 calc R U . . .
C482 C 0.70051(16) 0.3864(5) 0.4335(2) 0.076(2) Uani 1 1 d D U . . .
H48D H 0.6889 0.4025 0.4166 0.114 Uiso 1 1 calc R U . . .
H48E H 0.7159 0.3841 0.4226 0.114 Uiso 1 1 calc R U . . .
H48F H 0.6962 0.3382 0.4420 0.114 Uiso 1 1 calc R U . . .
Na2 Na 0.4996(3) 0.5000(10) 0.43382(8) 0.0544(10) Uani 0.5 1 d D U P A -1
C1D C 0.5083(3) 0.3583(9) 0.4775(6) 0.079(6) Uani 0.5 1 d D U P A -1
H1D1 H 0.4950 0.3433 0.4633 0.119 Uiso 0.5 1 calc R U P A -1
H1D2 H 0.5190 0.3174 0.4803 0.119 Uiso 0.5 1 calc R U P A -1
H1D3 H 0.5026 0.3740 0.5001 0.119 Uiso 0.5 1 calc R U P A -1
O2D O 0.51994(13) 0.4157(4) 0.4615(2) 0.0436(18) Uani 0.5 1 d D U P A -1
C3D C 0.5399(3) 0.4445(10) 0.4787(4) 0.056(4) Uani 0.5 1 d D U P A -1
H3D1 H 0.5505 0.4043 0.4852 0.067 Uiso 0.5 1 calc R U P A -1
H3D2 H 0.5348 0.4691 0.5001 0.067 Uiso 0.5 1 calc R U P A -1
C4D C 0.55241(19) 0.4958(6) 0.4572(4) 0.043(3) Uani 0.5 1 d D U P A -1
H4D1 H 0.5654 0.5177 0.4704 0.051 Uiso 0.5 1 calc R U P A -1
H4D2 H 0.5592 0.4700 0.4372 0.051 Uiso 0.5 1 calc R U P A -1
O5D O 0.53710(16) 0.5512(5) 0.4455(3) 0.043(2) Uani 0.5 1 d D U P A -1
C6D C 0.5486(3) 0.6022(9) 0.4243(5) 0.046(4) Uani 0.5 1 d D U P A -1
H6D1 H 0.5375 0.6393 0.4168 0.069 Uiso 0.5 1 calc R U P A -1
H6D2 H 0.5613 0.6251 0.4372 0.069 Uiso 0.5 1 calc R U P A -1
H6D3 H 0.5551 0.5774 0.4041 0.069 Uiso 0.5 1 calc R U P A -1
C1F C 0.4484(4) 0.4222(10) 0.4288(6) 0.052(5) Uani 0.5 1 d D U P A -1
H1F1 H 0.4529 0.4182 0.4046 0.078 Uiso 0.5 1 calc R U P A -1
H1F2 H 0.4532 0.3783 0.4411 0.078 Uiso 0.5 1 calc R U P A -1
H1F3 H 0.4314 0.4280 0.4305 0.078 Uiso 0.5 1 calc R U P A -1
O2F O 0.45959(17) 0.4836(5) 0.4437(3) 0.044(2) Uani 0.5 1 d D U P A -1
C3F C 0.4538(2) 0.4931(6) 0.4793(3) 0.047(3) Uani 0.5 1 d D U P A -1
H3F1 H 0.4607 0.4530 0.4929 0.056 Uiso 0.5 1 calc R U P A -1
H3F2 H 0.4367 0.4915 0.4822 0.056 Uiso 0.5 1 calc R U P A -1
C4F C 0.4629(2) 0.5634(8) 0.4922(4) 0.043(3) Uani 0.5 1 d D U P A -1
H4F1 H 0.4543 0.6038 0.4811 0.052 Uiso 0.5 1 calc R U P A -1
H4F2 H 0.4603 0.5667 0.5174 0.052 Uiso 0.5 1 calc R U P A -1
O5F O 0.48701(13) 0.5689(4) 0.4848(2) 0.0428(18) Uani 0.5 1 d D U P A -1
C6F C 0.4973(2) 0.6320(7) 0.4997(4) 0.048(3) Uani 0.5 1 d D U P A -1
H6F1 H 0.5139 0.6336 0.4939 0.072 Uiso 0.5 1 calc R U P A -1
H6F2 H 0.4895 0.6754 0.4906 0.072 Uiso 0.5 1 calc R U P A -1
H6F3 H 0.4954 0.6304 0.5247 0.072 Uiso 0.5 1 calc R U P A -1
C1E C 0.5295(2) 0.3455(8) 0.4065(4) 0.062(4) Uani 0.5 1 d D U P A -1
H1E1 H 0.5235 0.3213 0.4271 0.092 Uiso 0.5 1 calc R U P A -1
H1E2 H 0.5326 0.3092 0.3887 0.092 Uiso 0.5 1 calc R U P A -1
H1E3 H 0.5440 0.3710 0.4122 0.092 Uiso 0.5 1 calc R U P A -1
O2E O 0.51276(13) 0.3959(4) 0.39439(19) 0.0445(18) Uani 0.5 1 d D U P A -1
C3E C 0.5209(4) 0.4331(14) 0.3639(6) 0.051(5) Uani 0.5 1 d D U P A -1
H3E1 H 0.5253 0.3976 0.3459 0.061 Uiso 0.5 1 calc R U P A -1
H3E2 H 0.5348 0.4631 0.3693 0.061 Uiso 0.5 1 calc R U P A -1
C4E C 0.5016(3) 0.4794(7) 0.3517(3) 0.058(3) Uani 0.5 1 d D U P A -1
H4E1 H 0.5066 0.5053 0.3306 0.070 Uiso 0.5 1 calc R U P A -1
H4E2 H 0.4880 0.4487 0.3458 0.070 Uiso 0.5 1 calc R U P A -1
O5E O 0.49511(15) 0.5308(5) 0.3774(2) 0.050(2) Uani 0.5 1 d D U P A -1
C6E C 0.4746(4) 0.5715(15) 0.3699(6) 0.061(6) Uani 0.5 1 d D U P A -1
H6E1 H 0.4715 0.6052 0.3889 0.092 Uiso 0.5 1 calc R U P A -1
H6E2 H 0.4769 0.5989 0.3486 0.092 Uiso 0.5 1 calc R U P A -1
H6E3 H 0.4613 0.5384 0.3673 0.092 Uiso 0.5 1 calc R U P A -1
As2 As 0.49517(3) 0.99013(19) 0.59748(3) 0.0551(7) Uani 0.5 1 d D U P B -1
W2 W 0.49803(6) 0.9939(2) 0.54011(2) 0.0315(4) Uani 0.5 1 d D U P B -1
O5 O 0.5304(2) 0.9723(9) 0.5308(3) 0.041(3) Uani 0.5 1 d D U P B -1
C51 C 0.5484(3) 0.9232(9) 0.5275(4) 0.030(3) Uani 0.5 1 d D U P B -1
C52 C 0.5647(3) 0.9159(9) 0.5542(3) 0.044(4) Uani 0.5 1 d D U P B -1
C53 C 0.5832(4) 0.8686(14) 0.5496(6) 0.040(5) Uani 0.5 1 d D U P B -1
H53 H 0.5941 0.8620 0.5677 0.048 Uiso 0.5 1 calc R U P B -1
C54 C 0.5861(6) 0.831(2) 0.5193(8) 0.044(5) Uani 0.5 1 d D U P B -1
H54 H 0.5994 0.8012 0.5161 0.053 Uiso 0.5 1 calc R U P B -1
C55 C 0.5695(6) 0.8371(16) 0.4937(7) 0.043(6) Uani 0.5 1 d D U P B -1
H55 H 0.5717 0.8118 0.4726 0.052 Uiso 0.5 1 calc R U P B -1
C56 C 0.5495(5) 0.8802(16) 0.4982(6) 0.033(4) Uani 0.5 1 d D U P B -1
C57 C 0.5615(3) 0.9569(11) 0.5877(4) 0.094(6) Uani 0.5 1 d D U P B -1
H57 H 0.5443 0.9637 0.5914 0.112 Uiso 0.5 1 calc R U P B -1
C571 C 0.5723(6) 1.0315(12) 0.5838(7) 0.160(11) Uani 0.5 1 d D U P B -1
H57A H 0.5659 1.0552 0.5633 0.239 Uiso 0.5 1 calc R U P B -1
H57B H 0.5687 1.0608 0.6042 0.239 Uiso 0.5 1 calc R U P B -1
H57C H 0.5893 1.0268 0.5815 0.239 Uiso 0.5 1 calc R U P B -1
C572 C 0.5711(4) 0.9203(13) 0.6189(4) 0.095(6) Uani 0.5 1 d D U P B -1
H57D H 0.5640 0.8721 0.6212 0.143 Uiso 0.5 1 calc R U P B -1
H57E H 0.5880 0.9153 0.6166 0.143 Uiso 0.5 1 calc R U P B -1
H57F H 0.5675 0.9493 0.6393 0.143 Uiso 0.5 1 calc R U P B -1
C58 C 0.5332(4) 0.8798(12) 0.4672(5) 0.032(3) Uani 0.5 1 d D U P B -1
H58 H 0.5174 0.8959 0.4754 0.038 Uiso 0.5 1 calc R U P B -1
C581 C 0.5300(5) 0.8042(16) 0.4503(9) 0.052(6) Uani 0.5 1 d D U P B -1
H58A H 0.5193 0.8083 0.4307 0.078 Uiso 0.5 1 calc R U P B -1
H58B H 0.5452 0.7862 0.4424 0.078 Uiso 0.5 1 calc R U P B -1
H58C H 0.5234 0.7703 0.4672 0.078 Uiso 0.5 1 calc R U P B -1
C582 C 0.5419(4) 0.9371(18) 0.4411(8) 0.043(5) Uani 0.5 1 d D U P B -1
H58D H 0.5316 0.9374 0.4210 0.065 Uiso 0.5 1 calc R U P B -1
H58E H 0.5419 0.9851 0.4519 0.065 Uiso 0.5 1 calc R U P B -1
H58F H 0.5579 0.9249 0.4339 0.065 Uiso 0.5 1 calc R U P B -1
O6 O 0.4927(3) 0.8935(6) 0.5256(4) 0.024(2) Uani 0.5 1 d D U P B -1
C61 C 0.4806(3) 0.8328(9) 0.5359(4) 0.030(3) Uani 0.5 1 d D U P B -1
C62 C 0.4887(4) 0.7871(12) 0.5620(6) 0.036(4) Uani 0.5 1 d D U P B -1
C63 C 0.4754(4) 0.7268(14) 0.5705(7) 0.043(5) Uani 0.5 1 d D U P B -1
H63 H 0.4808 0.6952 0.5881 0.052 Uiso 0.5 1 calc R U P B -1
C64 C 0.4545(4) 0.7116(15) 0.5541(6) 0.047(5) Uani 0.5 1 d D U P B -1
H64 H 0.4454 0.6709 0.5609 0.056 Uiso 0.5 1 calc R U P B -1
C65 C 0.4472(4) 0.7562(14) 0.5279(6) 0.040(4) Uani 0.5 1 d D U P B -1
H65 H 0.4335 0.7439 0.5155 0.049 Uiso 0.5 1 calc R U P B -1
C66 C 0.4594(4) 0.8186(14) 0.5191(6) 0.041(4) Uani 0.5 1 d D U P B -1
C67 C 0.5133(4) 0.7992(13) 0.5758(5) 0.033(4) Uani 0.5 1 d D U P B -1
H67 H 0.5183 0.8492 0.5692 0.040 Uiso 0.5 1 calc R U P B -1
C671 C 0.5150(4) 0.7932(13) 0.6151(5) 0.044(4) Uani 0.5 1 d D U P B -1
H67A H 0.5312 0.8014 0.6223 0.066 Uiso 0.5 1 calc R U P B -1
H67B H 0.5048 0.8297 0.6257 0.066 Uiso 0.5 1 calc R U P B -1
H67C H 0.5100 0.7447 0.6224 0.066 Uiso 0.5 1 calc R U P B -1
C672 C 0.5301(4) 0.7452(17) 0.5587(5) 0.038(4) Uani 0.5 1 d D U P B -1
H67D H 0.5460 0.7528 0.5676 0.056 Uiso 0.5 1 calc R U P B -1
H67E H 0.5251 0.6955 0.5639 0.056 Uiso 0.5 1 calc R U P B -1
H67F H 0.5300 0.7527 0.5338 0.056 Uiso 0.5 1 calc R U P B -1
C68 C 0.4529(3) 0.8696(14) 0.4895(6) 0.070(6) Uani 0.5 1 d D U P B -1
H68 H 0.4634 0.9130 0.4908 0.084 Uiso 0.5 1 calc R U P B -1
C681 C 0.4584(7) 0.8296(18) 0.4562(6) 0.122(12) Uani 0.5 1 d D U P B -1
H68A H 0.4545 0.8606 0.4366 0.182 Uiso 0.5 1 calc R U P B -1
H68B H 0.4751 0.8176 0.4555 0.182 Uiso 0.5 1 calc R U P B -1
H68C H 0.4492 0.7849 0.4552 0.182 Uiso 0.5 1 calc R U P B -1
C682 C 0.4276(3) 0.8960(12) 0.4929(7) 0.109(7) Uani 0.5 1 d D U P B -1
H68D H 0.4256 0.9210 0.5149 0.163 Uiso 0.5 1 calc R U P B -1
H68E H 0.4240 0.9294 0.4740 0.163 Uiso 0.5 1 calc R U P B -1
H68F H 0.4170 0.8543 0.4918 0.163 Uiso 0.5 1 calc R U P B -1
O7 O 0.4677(2) 1.0199(8) 0.5208(3) 0.026(2) Uani 0.5 1 d D U P B -1
C71 C 0.4502(3) 1.0712(9) 0.5212(4) 0.026(3) Uani 0.5 1 d D U P B -1
C72 C 0.4329(3) 1.0684(7) 0.5465(3) 0.030(3) Uani 0.5 1 d D U P B -1
C73 C 0.4149(4) 1.1190(14) 0.5449(6) 0.040(5) Uani 0.5 1 d D U P B -1
H73 H 0.4023 1.1159 0.5607 0.048 Uiso 0.5 1 calc R U P B -1
C74 C 0.4151(6) 1.1733(19) 0.5208(8) 0.047(7) Uani 0.5 1 d D U P B -1
H74 H 0.4035 1.2101 0.5213 0.057 Uiso 0.5 1 calc R U P B -1
C75 C 0.4321(5) 1.1748(16) 0.4957(7) 0.039(5) Uani 0.5 1 d D U P B -1
H75 H 0.4322 1.2125 0.4790 0.047 Uiso 0.5 1 calc R U P B -1
C76 C 0.4494(5) 1.1208(15) 0.4947(6) 0.030(4) Uani 0.5 1 d D U P B -1
C77 C 0.43240(19) 1.0093(6) 0.5736(3) 0.036(2) Uani 0.5 1 d D U P B -1
H77 H 0.4466 0.9784 0.5708 0.043 Uiso 0.5 1 calc R U P B -1
C771 C 0.4105(2) 0.9619(7) 0.5674(4) 0.056(3) Uani 0.5 1 d D U P B -1
H77A H 0.4098 0.9233 0.5848 0.084 Uiso 0.5 1 calc R U P B -1
H77B H 0.3964 0.9921 0.5692 0.084 Uiso 0.5 1 calc R U P B -1
H77C H 0.4113 0.9402 0.5445 0.084 Uiso 0.5 1 calc R U P B -1
C772 C 0.4323(3) 1.0411(8) 0.6101(3) 0.047(3) Uani 0.5 1 d D U P B -1
H77D H 0.4319 1.0016 0.6269 0.070 Uiso 0.5 1 calc R U P B -1
H77E H 0.4464 1.0704 0.6135 0.070 Uiso 0.5 1 calc R U P B -1
H77F H 0.4184 1.0718 0.6131 0.070 Uiso 0.5 1 calc R U P B -1
C78 C 0.4702(4) 1.1128(15) 0.4704(6) 0.048(5) Uani 0.5 1 d D U P B -1
H78 H 0.4841 1.0959 0.4838 0.058 Uiso 0.5 1 calc R U P B -1
C781 C 0.4758(6) 1.1847(17) 0.4532(9) 0.065(8) Uani 0.5 1 d D U P B -1
H78A H 0.4791 1.2213 0.4709 0.097 Uiso 0.5 1 calc R U P B -1
H78B H 0.4896 1.1788 0.4385 0.097 Uiso 0.5 1 calc R U P B -1
H78C H 0.4625 1.2003 0.4393 0.097 Uiso 0.5 1 calc R U P B -1
C782 C 0.4655(4) 1.0605(17) 0.4415(7) 0.046(5) Uani 0.5 1 d D U P B -1
H78D H 0.4617 1.0127 0.4510 0.069 Uiso 0.5 1 calc R U P B -1
H78E H 0.4523 1.0782 0.4277 0.069 Uiso 0.5 1 calc R U P B -1
H78F H 0.4794 1.0567 0.4269 0.069 Uiso 0.5 1 calc R U P B -1
O8 O 0.5086(3) 1.0911(6) 0.5311(4) 0.036(3) Uani 0.5 1 d D U P B -1
C81 C 0.5195(3) 1.1552(8) 0.5408(4) 0.031(3) Uani 0.5 1 d D U P B -1
C82 C 0.5089(3) 1.2005(11) 0.5651(6) 0.029(4) Uani 0.5 1 d D U P B -1
C83 C 0.5209(4) 1.2629(12) 0.5754(7) 0.036(4) Uani 0.5 1 d D U P B -1
H83 H 0.5142 1.2926 0.5928 0.043 Uiso 0.5 1 calc R U P B -1
C84 C 0.5419(4) 1.2827(12) 0.5611(6) 0.041(4) Uani 0.5 1 d D U P B -1
H84 H 0.5497 1.3253 0.5685 0.049 Uiso 0.5 1 calc R U P B -1
C85 C 0.5515(5) 1.2392(14) 0.5357(6) 0.044(5) Uani 0.5 1 d D U P B -1
H85 H 0.5661 1.2522 0.5260 0.053 Uiso 0.5 1 calc R U P B -1
C86 C 0.5401(4) 1.1762(13) 0.5238(6) 0.042(4) Uani 0.5 1 d D U P B -1
C87 C 0.4851(4) 1.1864(14) 0.5813(6) 0.044(5) Uani 0.5 1 d D U P B -1
H87 H 0.4794 1.1386 0.5726 0.053 Uiso 0.5 1 calc R U P B -1
C871 C 0.4868(5) 1.1806(14) 0.6207(5) 0.064(6) Uani 0.5 1 d D U P B -1
H87A H 0.4712 1.1716 0.6303 0.095 Uiso 0.5 1 calc R U P B -1
H87B H 0.4972 1.1405 0.6268 0.095 Uiso 0.5 1 calc R U P B -1
H87C H 0.4930 1.2260 0.6300 0.095 Uiso 0.5 1 calc R U P B -1
C872 C 0.4677(4) 1.2449(17) 0.5690(6) 0.053(6) Uani 0.5 1 d D U P B -1
H87D H 0.4523 1.2360 0.5795 0.080 Uiso 0.5 1 calc R U P B -1
H87E H 0.4733 1.2930 0.5759 0.080 Uiso 0.5 1 calc R U P B -1
H87F H 0.4663 1.2428 0.5440 0.080 Uiso 0.5 1 calc R U P B -1
C88 C 0.5513(3) 1.1377(10) 0.4933(4) 0.038(3) Uani 0.5 1 d D U P B -1
H88 H 0.5498 1.0846 0.4980 0.046 Uiso 0.5 1 calc R U P B -1
C881 C 0.5382(4) 1.1516(11) 0.4600(4) 0.044(3) Uani 0.5 1 d D U P B -1
H88A H 0.5459 1.1259 0.4411 0.066 Uiso 0.5 1 calc R U P B -1
H88B H 0.5221 1.1342 0.4622 0.066 Uiso 0.5 1 calc R U P B -1
H88C H 0.5380 1.2038 0.4551 0.066 Uiso 0.5 1 calc R U P B -1
C882 C 0.5771(2) 1.1512(8) 0.4848(4) 0.055(3) Uani 0.5 1 d D U P B -1
H88D H 0.5866 1.1430 0.5054 0.083 Uiso 0.5 1 calc R U P B -1
H88E H 0.5821 1.1178 0.4666 0.083 Uiso 0.5 1 calc R U P B -1
H88F H 0.5792 1.2013 0.4770 0.083 Uiso 0.5 1 calc R U P B -1
O1G O 0.58894(11) 0.6949(3) 0.38616(17) 0.0842(17) Uani 1 1 d D U . . .
C2G C 0.57333(17) 0.7461(5) 0.3713(3) 0.095(3) Uani 1 1 d D U . . .
H2G1 H 0.5572 0.7361 0.3792 0.114 Uiso 1 1 calc R U . . .
H2G2 H 0.5737 0.7414 0.3459 0.114 Uiso 1 1 calc R U . . .
C3G C 0.58042(16) 0.8244(5) 0.3817(3) 0.092(3) Uani 1 1 d D U . . .
H3G1 H 0.5705 0.8598 0.3693 0.110 Uiso 1 1 calc R U . . .
H3G2 H 0.5779 0.8312 0.4067 0.110 Uiso 1 1 calc R U . . .
O4G O 0.60384(12) 0.8370(4) 0.37370(17) 0.0897(19) Uani 1 1 d D U . . .
C5G C 0.61845(15) 0.7885(5) 0.3895(2) 0.075(2) Uani 1 1 d D U . . .
H5G1 H 0.6171 0.7934 0.4147 0.090 Uiso 1 1 calc R U . . .
H5G2 H 0.6348 0.7988 0.3829 0.090 Uiso 1 1 calc R U . . .
C6G C 0.61222(15) 0.7132(5) 0.3791(2) 0.080(2) Uani 1 1 d D U . . .
H6G1 H 0.6150 0.7076 0.3541 0.096 Uiso 1 1 calc R U . . .
H6G2 H 0.6226 0.6788 0.3912 0.096 Uiso 1 1 calc R U . . .
O1H O 0.4796(4) 0.5452(15) 0.6035(7) 0.091(5) Uani 0.296(8) 1 d D U P C -1
C2H C 0.4978(4) 0.556(2) 0.6253(9) 0.089(6) Uani 0.296(8) 1 d D U P C -1
H2H1 H 0.4952 0.5268 0.6464 0.107 Uiso 0.296(8) 1 calc R U P C -1
H2H2 H 0.4984 0.6074 0.6319 0.107 Uiso 0.296(8) 1 calc R U P C -1
C3H C 0.5214(5) 0.534(2) 0.6095(12) 0.097(7) Uani 0.296(8) 1 d D U P C -1
H3H1 H 0.5262 0.5720 0.5930 0.116 Uiso 0.296(8) 1 calc R U P C -1
H3H2 H 0.5332 0.5323 0.6280 0.116 Uiso 0.296(8) 1 calc R U P C -1
O4H O 0.5211(4) 0.4679(16) 0.5928(8) 0.091(5) Uani 0.296(8) 1 d D U P C -1
C5H C 0.5031(4) 0.458(2) 0.5697(8) 0.089(6) Uani 0.296(8) 1 d D U P C -1
H5H1 H 0.5018 0.4062 0.5642 0.107 Uiso 0.296(8) 1 calc R U P C -1
H5H2 H 0.5071 0.4842 0.5481 0.107 Uiso 0.296(8) 1 calc R U P C -1
C6H C 0.4789(4) 0.486(2) 0.5821(11) 0.097(7) Uani 0.296(8) 1 d D U P C -1
H6H1 H 0.4693 0.4981 0.5617 0.116 Uiso 0.296(8) 1 calc R U P C -1
H6H2 H 0.4709 0.4455 0.5942 0.116 Uiso 0.296(8) 1 calc R U P C -1
O1I O 0.4938(6) 0.491(2) 0.6298(8) 0.103(7) Uani 0.204(8) 1 d D U P C -2
C2I C 0.5046(9) 0.556(2) 0.6211(10) 0.094(7) Uani 0.204(8) 1 d D U P C -2
H2I1 H 0.5155 0.5713 0.6395 0.113 Uiso 0.204(8) 1 calc R U P C -2
H2I2 H 0.4929 0.5946 0.6178 0.113 Uiso 0.204(8) 1 calc R U P C -2
C3I C 0.5181(6) 0.542(3) 0.5873(9) 0.093(7) Uani 0.204(8) 1 d D U P C -2
H3I1 H 0.5275 0.5850 0.5816 0.112 Uiso 0.204(8) 1 calc R U P C -2
H3I2 H 0.5289 0.5005 0.5907 0.112 Uiso 0.204(8) 1 calc R U P C -2
O4I O 0.5034(5) 0.526(2) 0.5602(8) 0.103(7) Uani 0.204(8) 1 d D U P C -2
C5I C 0.4808(5) 0.506(3) 0.5685(10) 0.094(7) Uani 0.204(8) 1 d D U P C -2
H5I1 H 0.4746 0.4742 0.5502 0.113 Uiso 0.204(8) 1 calc R U P C -2
H5I2 H 0.4708 0.5499 0.5696 0.113 Uiso 0.204(8) 1 calc R U P C -2
C6I C 0.4797(9) 0.466(3) 0.6033(10) 0.093(7) Uani 0.204(8) 1 d D U P C -2
H6I1 H 0.4633 0.4675 0.6114 0.112 Uiso 0.204(8) 1 calc R U P C -2
H6I2 H 0.4836 0.4144 0.5990 0.112 Uiso 0.204(8) 1 calc R U P C -2

loop_
_atom_site_aniso_label
_atom_site_aniso_U_11
_atom_site_aniso_U_22
_atom_site_aniso_U_33
_atom_site_aniso_U_23
_atom_site_aniso_U_13
_atom_site_aniso_U_12
Na1 0.0269(10) 0.0422(12) 0.0353(10) 0.0014(9) -0.0022(8) -0.0041(8)
C1A 0.106(6) 0.066(5) 0.045(4) 0.001(3) 0.029(4) -0.003(4)
O2A 0.054(2) 0.046(2) 0.039(2) -0.0013(17) -0.0024(18) 0.0034(18)
C3A 0.040(3) 0.048(3) 0.050(3) -0.004(3) -0.001(2) 0.002(2)
C4A 0.039(3) 0.046(3) 0.062(4) -0.005(3) -0.002(3) -0.003(2)
O5A 0.0332(19) 0.051(2) 0.049(2) 0.0048(18) 0.0001(17) -0.0073(17)
C6A 0.046(4) 0.050(4) 0.069(4) 0.005(3) 0.016(3) -0.007(3)
C1B 0.035(3) 0.071(4) 0.054(3) 0.007(3) -0.013(3) 0.001(3)
O2B 0.0269(18) 0.059(3) 0.054(2) 0.002(2) -0.0015(17) 0.0020(17)
C3B 0.032(3) 0.059(4) 0.059(3) 0.003(3) 0.008(2) 0.005(3)
C4B 0.043(3) 0.054(4) 0.055(3) -0.006(3) 0.007(3) 0.000(3)
O5B 0.039(2) 0.052(2) 0.039(2) -0.0029(17) -0.0013(16) -0.0044(17)
C6B 0.050(4) 0.069(4) 0.040(3) -0.005(3) -0.005(3) -0.015(3)
C1C 0.059(4) 0.042(4) 0.085(5) 0.013(3) -0.013(4) -0.003(3)
O2C 0.0287(19) 0.047(2) 0.067(3) 0.015(2) -0.0032(18) -0.0054(16)
C3C 0.028(2) 0.056(4) 0.057(3) 0.014(3) -0.006(2) -0.010(2)
C4C 0.031(3) 0.050(3) 0.047(3) 0.004(2) -0.003(2) -0.009(2)
O5C 0.0293(18) 0.048(2) 0.042(2) 0.0077(17) -0.0075(15) -0.0048(15)
C6C 0.043(3) 0.053(4) 0.046(3) 0.013(3) -0.008(3) -0.004(3)
As1 0.0404(3) 0.0543(4) 0.01530(19) -0.0007(2) -0.00168(19) 0.0186(3)
W1 0.02065(7) 0.04329(10) 0.01585(7) -0.00035(9) -0.00160(7) 0.01158(7)
O1 0.0245(16) 0.0430(19) 0.0194(14) 0.0049(13) 0.0013(12) 0.0096(13)
C11 0.0222(18) 0.042(2) 0.021(2) 0.0011(18) 0.0028(16) 0.0103(17)
C12 0.024(2) 0.045(3) 0.0204(19) 0.0029(19) 0.0029(16) 0.0106(19)
C13 0.031(2) 0.048(3) 0.028(2) 0.007(2) 0.0038(18) 0.007(2)
C14 0.030(2) 0.051(3) 0.038(3) 0.003(2) 0.006(2) 0.004(2)
C15 0.023(2) 0.053(3) 0.037(3) -0.007(2) -0.0026(19) 0.009(2)
C16 0.026(2) 0.048(3) 0.028(2) -0.002(2) 0.0002(18) 0.0146(19)
C17 0.024(2) 0.042(3) 0.027(2) 0.0080(19) -0.0013(17) 0.0093(19)
C171 0.025(3) 0.051(4) 0.056(4) 0.000(3) 0.001(2) 0.011(2)
C172 0.036(3) 0.065(4) 0.032(3) 0.014(3) -0.007(2) 0.004(3)
C18 0.034(3) 0.053(3) 0.030(2) -0.002(2) -0.008(2) 0.019(2)
C181 0.084(5) 0.113(7) 0.033(3) 0.004(4) 0.001(3) 0.059(5)
C182 0.034(3) 0.061(4) 0.059(4) 0.006(3) -0.016(3) 0.010(3)
O2 0.0217(14) 0.0416(19) 0.0326(17) 0.0071(15) -0.0035(12) 0.0111(13)
C21 0.0199(19) 0.026(2) 0.028(2) -0.0060(16) -0.0064(15) 0.0043(16)
C22 0.0187(19) 0.044(3) 0.034(2) -0.0085(19) -0.0034(17) 0.0024(18)
C23 0.022(2) 0.055(3) 0.052(3) -0.004(3) 0.002(2) 0.007(2)
C24 0.025(2) 0.044(3) 0.063(3) -0.002(3) -0.009(2) 0.010(2)
C25 0.031(2) 0.032(3) 0.050(3) 0.002(2) -0.013(2) 0.005(2)
C26 0.025(2) 0.027(2) 0.030(2) -0.0051(17) -0.0092(17) 0.0021(17)
C27 0.021(2) 0.070(4) 0.032(2) 0.002(2) 0.0011(19) 0.004(2)
C271 0.107(6) 0.046(4) 0.040(3) -0.003(3) 0.002(4) 0.013(4)
C272 0.090(5) 0.060(4) 0.040(3) -0.014(3) 0.014(3) -0.025(4)
C28 0.036(3) 0.035(3) 0.027(2) 0.0009(19) -0.0071(19) 0.005(2)
C281 0.046(3) 0.053(3) 0.034(3) 0.009(2) -0.007(2) -0.012(3)
C282 0.061(4) 0.047(3) 0.030(2) -0.003(2) -0.015(2) 0.011(3)
O3 0.0261(15) 0.0477(19) 0.0233(16) -0.0026(13) -0.0021(13) 0.0084(14)
C31 0.0239(19) 0.045(3) 0.029(2) 0.003(2) -0.007(2) 0.0021(17)
C32 0.027(2) 0.042(3) 0.033(2) -0.001(2) -0.0057(19) 0.0019(18)
C33 0.035(3) 0.048(3) 0.055(3) -0.005(3) -0.004(2) -0.006(2)
C34 0.041(3) 0.053(4) 0.075(4) 0.000(3) -0.002(3) -0.010(3)
C35 0.036(3) 0.055(4) 0.068(4) 0.009(3) -0.001(3) -0.008(3)
C36 0.023(2) 0.064(4) 0.040(3) 0.011(2) -0.003(2) 0.004(2)
C37 0.028(2) 0.036(3) 0.031(2) -0.0080(19) -0.0007(18) 0.0014(19)
C371 0.029(3) 0.044(3) 0.069(4) -0.008(3) -0.002(3) 0.002(2)
C372 0.050(3) 0.051(4) 0.032(3) -0.008(2) 0.003(2) 0.004(3)
C38 0.028(3) 0.075(4) 0.038(3) 0.014(3) 0.002(2) 0.005(3)
C381 0.048(4) 0.097(6) 0.047(3) 0.026(4) 0.006(3) 0.008(4)
C382 0.030(3) 0.083(5) 0.051(4) 0.010(3) 0.001(3) 0.006(3)
O4 0.0159(14) 0.054(2) 0.0310(17) -0.0090(15) 0.0031(12) 0.0089(14)
C41 0.021(2) 0.047(3) 0.035(2) 0.010(2) 0.0070(18) 0.010(2)
C42 0.019(2) 0.085(4) 0.052(3) 0.032(3) 0.005(2) 0.008(2)
C43 0.027(3) 0.076(4) 0.105(5) 0.041(4) 0.016(3) 0.015(3)
C44 0.032(3) 0.049(4) 0.129(6) 0.032(4) 0.033(3) 0.016(3)
C45 0.054(3) 0.038(3) 0.083(4) 0.004(3) 0.042(3) 0.001(3)
C46 0.039(3) 0.034(3) 0.040(3) 0.003(2) 0.017(2) 0.002(2)
C47 0.024(3) 0.134(6) 0.040(3) 0.020(3) -0.008(2) 0.007(3)
C471 0.064(5) 0.180(10) 0.062(5) 0.056(6) -0.026(4) -0.029(6)
C472 0.040(3) 0.106(6) 0.052(4) 0.007(4) -0.007(3) 0.016(3)
C48 0.057(3) 0.041(3) 0.028(2) -0.005(2) 0.010(2) -0.003(2)
C481 0.061(4) 0.064(4) 0.052(4) 0.017(3) 0.008(3) 0.006(3)
C482 0.095(6) 0.073(5) 0.061(4) -0.017(4) 0.013(4) -0.007(4)
Na2 0.0222(15) 0.108(3) 0.0328(15) -0.003(7) 0.003(6) -0.0098(16)
C1D 0.045(8) 0.058(8) 0.135(15) 0.041(10) -0.020(9) -0.008(6)
O2D 0.031(4) 0.036(4) 0.064(5) 0.000(4) -0.008(4) -0.002(3)
C3D 0.033(6) 0.062(8) 0.072(9) 0.014(7) -0.015(6) -0.007(5)
C4D 0.029(5) 0.037(5) 0.063(7) 0.001(5) -0.003(5) 0.003(4)
O5D 0.021(4) 0.050(5) 0.059(5) 0.004(5) 0.005(3) -0.001(4)
C6D 0.036(8) 0.050(10) 0.052(8) 0.000(7) 0.005(6) -0.010(7)
C1F 0.034(7) 0.054(10) 0.069(10) -0.002(7) 0.000(7) -0.009(7)
O2F 0.028(4) 0.043(5) 0.061(5) 0.004(5) 0.003(4) -0.003(4)
C3F 0.036(5) 0.045(6) 0.059(6) -0.001(5) 0.014(5) -0.005(5)
C4F 0.035(5) 0.045(6) 0.050(7) 0.004(5) 0.012(5) 0.001(4)
O5F 0.027(4) 0.046(4) 0.055(5) -0.011(4) 0.009(3) -0.002(3)
C6F 0.040(6) 0.051(7) 0.053(7) -0.014(6) 0.006(6) -0.008(5)
C1E 0.047(7) 0.079(9) 0.058(8) -0.012(6) 0.008(6) 0.014(6)
O2E 0.035(4) 0.063(5) 0.035(4) -0.009(3) 0.006(3) 0.000(3)
C3E 0.052(9) 0.070(9) 0.032(7) -0.004(6) 0.010(6) -0.018(6)
C4E 0.062(7) 0.073(9) 0.040(5) 0.002(5) -0.005(5) -0.017(7)
O5E 0.046(5) 0.064(5) 0.040(4) 0.005(3) -0.010(3) -0.010(4)
C6E 0.052(9) 0.079(11) 0.052(11) 0.032(8) -0.009(8) -0.004(7)
As2 0.0622(18) 0.0729(19) 0.0302(4) -0.0105(8) -0.0135(6) 0.0297(14)
W2 0.0207(9) 0.0430(11) 0.03065(17) -0.0089(5) -0.0063(4) 0.0079(6)
O5 0.022(4) 0.054(6) 0.048(8) -0.006(6) -0.005(4) 0.007(4)
C51 0.022(5) 0.039(7) 0.027(5) -0.006(5) 0.002(4) -0.002(4)
C52 0.029(6) 0.064(10) 0.039(6) -0.012(6) -0.007(5) 0.008(6)
C53 0.021(6) 0.050(11) 0.050(8) 0.002(8) 0.001(6) 0.002(6)
C54 0.035(8) 0.045(10) 0.054(8) 0.008(7) 0.018(6) 0.004(7)
C55 0.047(8) 0.038(11) 0.044(9) -0.005(8) 0.015(6) 0.000(7)
C56 0.035(8) 0.039(8) 0.025(6) 0.003(5) 0.008(5) -0.006(6)
C57 0.085(11) 0.136(13) 0.060(7) -0.052(8) -0.038(7) 0.055(10)
C571 0.24(3) 0.130(14) 0.109(16) -0.027(11) -0.090(17) 0.011(14)
C572 0.071(11) 0.162(18) 0.054(8) -0.029(10) -0.021(8) 0.024(12)
C58 0.031(6) 0.049(7) 0.016(4) -0.010(4) 0.016(4) 0.005(5)
C581 0.056(13) 0.057(9) 0.043(8) -0.012(7) 0.006(9) -0.008(8)
C582 0.043(11) 0.054(9) 0.033(7) 0.013(6) -0.003(8) -0.001(9)
O6 0.027(4) 0.020(4) 0.025(5) -0.008(3) 0.002(3) 0.018(3)
C61 0.026(6) 0.041(6) 0.023(5) -0.002(4) 0.003(4) 0.008(4)
C62 0.026(6) 0.050(8) 0.031(6) 0.004(6) -0.001(4) 0.002(5)
C63 0.032(8) 0.060(9) 0.039(8) 0.008(7) 0.001(6) -0.011(6)
C64 0.025(7) 0.076(9) 0.040(9) -0.002(7) 0.003(6) -0.013(6)
C65 0.024(6) 0.067(8) 0.031(8) -0.016(6) 0.003(5) 0.006(5)
C66 0.025(6) 0.059(8) 0.038(7) -0.009(5) -0.006(5) 0.011(5)
C67 0.030(6) 0.046(9) 0.024(5) 0.008(5) -0.001(4) 0.004(6)
C671 0.041(7) 0.059(12) 0.032(6) 0.010(6) -0.001(5) 0.007(8)
C672 0.022(6) 0.047(9) 0.043(8) 0.009(7) 0.001(5) 0.008(6)
C68 0.043(8) 0.083(12) 0.083(10) 0.029(8) -0.031(7) -0.004(7)
C681 0.14(2) 0.15(3) 0.076(11) 0.022(11) -0.038(10) 0.06(2)
C682 0.063(9) 0.099(15) 0.165(19) 0.034(14) -0.032(10) 0.020(9)
O7 0.019(3) 0.034(4) 0.024(5) -0.002(4) -0.013(3) 0.012(3)
C71 0.018(5) 0.026(5) 0.035(6) -0.009(4) -0.004(4) 0.000(4)
C72 0.020(4) 0.030(5) 0.039(6) -0.009(4) -0.002(4) -0.005(3)
C73 0.029(7) 0.044(8) 0.048(8) -0.016(6) -0.003(6) 0.005(6)
C74 0.044(11) 0.042(10) 0.055(9) -0.015(7) -0.008(8) 0.017(8)
C75 0.044(8) 0.035(9) 0.038(7) -0.014(5) -0.016(5) 0.006(7)
C76 0.024(6) 0.033(7) 0.032(6) -0.006(5) -0.010(5) -0.003(5)
C77 0.033(5) 0.032(5) 0.041(5) -0.001(4) 0.016(4) -0.006(4)
C771 0.045(6) 0.048(7) 0.075(9) -0.001(6) 0.014(6) -0.021(5)
C772 0.052(7) 0.049(7) 0.040(6) 0.003(5) 0.020(5) 0.002(6)
C78 0.038(9) 0.072(10) 0.035(8) -0.006(7) -0.003(7) -0.002(7)
C781 0.058(16) 0.074(12) 0.063(13) -0.010(9) 0.009(12) -0.020(10)
C782 0.058(14) 0.047(8) 0.034(7) -0.002(5) 0.001(9) 0.008(10)
O8 0.038(5) 0.036(5) 0.035(6) -0.011(4) -0.020(4) 0.024(4)
C81 0.025(5) 0.035(6) 0.032(7) -0.007(5) -0.015(4) 0.017(4)
C82 0.022(5) 0.033(7) 0.033(7) -0.014(6) -0.010(4) 0.004(4)
C83 0.026(7) 0.042(7) 0.040(8) -0.013(6) -0.003(5) -0.003(5)
C84 0.029(8) 0.048(8) 0.045(10) -0.012(7) -0.004(6) -0.004(5)
C85 0.035(7) 0.061(8) 0.037(11) -0.002(8) -0.005(6) 0.007(6)
C86 0.031(7) 0.054(8) 0.042(7) -0.008(6) -0.009(5) 0.020(5)
C87 0.023(6) 0.052(10) 0.057(10) -0.026(8) 0.006(6) -0.005(5)
C871 0.047(10) 0.093(18) 0.050(9) -0.032(8) 0.005(7) -0.017(10)
C872 0.037(8) 0.049(11) 0.073(15) -0.025(10) 0.003(9) 0.006(7)
C88 0.039(6) 0.032(7) 0.044(6) -0.002(5) 0.008(5) 0.005(5)
C881 0.060(8) 0.040(7) 0.033(6) 0.000(5) 0.012(5) -0.008(6)
C882 0.037(6) 0.052(8) 0.076(9) -0.011(7) 0.028(5) 0.000(5)
O1G 0.074(4) 0.087(4) 0.091(4) 0.007(3) 0.009(3) -0.020(3)
C2G 0.070(5) 0.110(7) 0.105(8) -0.010(5) -0.016(5) -0.004(5)
C3G 0.087(5) 0.090(6) 0.098(7) 0.019(5) 0.042(5) 0.030(4)
O4G 0.092(4) 0.085(4) 0.091(4) 0.021(3) -0.007(4) -0.006(3)
C5G 0.072(5) 0.078(5) 0.075(5) 0.026(4) 0.003(4) -0.004(4)
C6G 0.072(5) 0.087(6) 0.081(6) 0.034(5) -0.002(4) -0.015(4)
O1H 0.043(5) 0.108(9) 0.121(12) -0.002(9) 0.013(7) 0.013(6)
C2H 0.051(7) 0.106(12) 0.110(12) -0.002(10) 0.012(8) 0.006(7)
C3H 0.045(7) 0.114(11) 0.131(14) -0.009(12) 0.014(9) 0.002(7)
O4H 0.043(5) 0.108(9) 0.121(12) -0.002(9) 0.013(7) 0.013(6)
C5H 0.051(7) 0.106(12) 0.110(12) -0.002(10) 0.012(8) 0.006(7)
C6H 0.045(7) 0.114(11) 0.131(14) -0.009(12) 0.014(9) 0.002(7)
O1I 0.074(10) 0.125(14) 0.111(12) -0.009(10) 0.021(9) -0.019(10)
C2I 0.064(10) 0.114(14) 0.104(13) -0.010(11) 0.020(9) -0.009(10)
C3I 0.058(10) 0.113(14) 0.108(13) -0.015(11) 0.026(9) -0.014(10)
O4I 0.074(10) 0.125(14) 0.111(12) -0.009(10) 0.021(9) -0.019(10)
C5I 0.064(10) 0.114(14) 0.104(13) -0.010(11) 0.020(9) -0.009(10)
C6I 0.058(10) 0.113(14) 0.108(13) -0.015(11) 0.026(9) -0.014(10)

loop_
_atom_type_symbol
_atom_type_description
_atom_type_scat_dispersion_real
_atom_type_scat_dispersion_imag
_atom_type_scat_source
C C 0.0033 0.0016 'International Tables Vol C Tables 4.2.6.8 and 6.1.1.4'
H H 0.0000 0.0000 'International Tables Vol C Tables 4.2.6.8 and 6.1.1.4'
As As 0.0499 2.0058 'International Tables Vol C Tables 4.2.6.8 and 6.1.1.4'
Na Na 0.0362 0.0249 'International Tables Vol C Tables 4.2.6.8 and 6.1.1.4'
O O 0.0106 0.0060 'International Tables Vol C Tables 4.2.6.8 and 6.1.1.4'
W W -0.8490 6.8722 'International Tables Vol C Tables 4.2.6.8 and 6.1.1.4'

loop_
_geom_angle_atom_site_label_1
_geom_angle_atom_site_label_2
_geom_angle_atom_site_label_3
_geom_angle
O2C Na1 O5B 98.94(17)
O2C Na1 O5A 164.31(17)
O5B Na1 O5A 91.01(16)
O2C Na1 O2B 95.43(16)
O5B Na1 O2B 71.43(15)
O5A Na1 O2B 99.24(16)
O2C Na1 O2A 100.29(17)
O5B Na1 O2A 157.49(17)
O5A Na1 O2A 72.97(16)
O2B Na1 O2A 95.15(16)
O2C Na1 O5C 70.96(14)
O5B Na1 O5C 105.13(16)
O5A Na1 O5C 94.81(15)
O2B Na1 O5C 165.55(18)
O2A Na1 O5C 92.16(16)
O2C Na1 C3A 119.77(17)
O5B Na1 C3A 140.60(17)
O5A Na1 C3A 49.61(15)
O2B Na1 C3A 109.07(17)
O2A Na1 C3A 26.57(15)
O5C Na1 C3A 82.69(16)
O2C Na1 C4B 89.08(18)
O5B Na1 C4B 25.44(15)
O5A Na1 C4B 104.76(17)
O2B Na1 C4B 48.82(16)
O2A Na1 C4B 143.70(17)
O5C Na1 C4B 123.89(17)
C3A Na1 C4B 147.43(17)
O2A C1A H1A1 109.5
O2A C1A H1A2 109.5
H1A1 C1A H1A2 109.5
O2A C1A H1A3 109.5
H1A1 C1A H1A3 109.5
H1A2 C1A H1A3 109.5
C1A O2A C3A 111.3(5)
C1A O2A Na1 118.7(4)
C3A O2A Na1 105.7(3)
O2A C3A C4A 108.3(5)
O2A C3A Na1 47.7(3)
C4A C3A Na1 78.8(3)
O2A C3A H3A1 110.0
C4A C3A H3A1 110.0
Na1 C3A H3A1 157.4
O2A C3A H3A2 110.0
C4A C3A H3A2 110.0
Na1 C3A H3A2 86.8
H3A1 C3A H3A2 108.4
O5A C4A C3A 109.4(5)
O5A C4A H4A1 109.8
C3A C4A H4A1 109.8
O5A C4A H4A2 109.8
C3A C4A H4A2 109.8
H4A1 C4A H4A2 108.2
C4A O5A C6A 112.8(5)
C4A O5A Na1 110.9(3)
C6A O5A Na1 122.6(4)
O5A C6A H6A1 109.5
O5A C6A H6A2 109.5
H6A1 C6A H6A2 109.5
O5A C6A H6A3 109.5
H6A1 C6A H6A3 109.5
H6A2 C6A H6A3 109.5
O2B C1B H1B1 109.5
O2B C1B H1B2 109.5
H1B1 C1B H1B2 109.5
O2B C1B H1B3 109.5
H1B1 C1B H1B3 109.5
H1B2 C1B H1B3 109.5
C1B O2B C3B 112.1(4)
C1B O2B Na1 121.7(4)
C3B O2B Na1 113.0(3)
O2B C3B C4B 107.7(5)
O2B C3B H3B1 110.2
C4B C3B H3B1 110.2
O2B C3B H3B2 110.2
C4B C3B H3B2 110.2
H3B1 C3B H3B2 108.5
O5B C4B C3B 107.7(5)
O5B C4B Na1 45.4(3)
C3B C4B Na1 78.9(3)
O5B C4B H4B1 110.2
C3B C4B H4B1 110.2
Na1 C4B H4B1 154.9
O5B C4B H4B2 110.2
C3B C4B H4B2 110.2
Na1 C4B H4B2 88.9
H4B1 C4B H4B2 108.5
C4B O5B C6B 112.2(5)
C4B O5B Na1 109.2(3)
C6B O5B Na1 114.2(4)
O5B C6B H6B1 109.5
O5B C6B H6B2 109.5
H6B1 C6B H6B2 109.5
O5B C6B H6B3 109.5
H6B1 C6B H6B3 109.5
H6B2 C6B H6B3 109.5
O2C C1C H1C1 109.5
O2C C1C H1C2 109.5
H1C1 C1C H1C2 109.5
O2C C1C H1C3 109.5
H1C1 C1C H1C3 109.5
H1C2 C1C H1C3 109.5
C1C O2C C3C 112.0(5)
C1C O2C Na1 121.6(4)
C3C O2C Na1 113.5(3)
O2C C3C C4C 108.4(5)
O2C C3C H3C1 110.0
C4C C3C H3C1 110.0
O2C C3C H3C2 110.0
C4C C3C H3C2 110.0
H3C1 C3C H3C2 108.4
O5C C4C C3C 108.7(4)
O5C C4C H4C1 109.9
C3C C4C H4C1 109.9
O5C C4C H4C2 109.9
C3C C4C H4C2 109.9
H4C1 C4C H4C2 108.3
C4C O5C C6C 111.7(4)
C4C O5C Na1 111.5(3)
C6C O5C Na1 124.8(3)
O5C C6C H6C1 109.5
O5C C6C H6C2 109.5
H6C1 C6C H6C2 109.5
O5C C6C H6C3 109.5
H6C1 C6C H6C3 109.5
H6C2 C6C H6C3 109.5
O3 W1 O2 89.06(14)
O3 W1 O4 86.60(14)
O2 W1 O4 148.17(14)
O3 W1 O1 151.42(13)
O2 W1 O1 84.01(14)
O4 W1 O1 84.89(14)
O3 W1 As1 105.29(9)
O2 W1 As1 103.88(10)
O4 W1 As1 107.69(10)
O1 W1 As1 103.30(9)
C11 O1 W1 134.2(3)
O1 C11 C16 116.0(4)
O1 C11 C12 120.6(4)
C16 C11 C12 123.3(5)
C13 C12 C11 117.9(4)
C13 C12 C17 121.0(4)
C11 C12 C17 120.8(4)
C14 C13 C12 121.5(5)
C14 C13 H13 119.3
C12 C13 H13 119.3
C13 C14 C15 118.1(5)
C13 C14 H14 120.9
C15 C14 H14 120.9
C14 C15 C16 122.3(5)
C14 C15 H15 118.9
C16 C15 H15 118.9
C11 C16 C15 116.6(4)
C11 C16 C18 124.6(5)
C15 C16 C18 118.5(5)
C12 C17 C171 108.9(4)
C12 C17 C172 113.4(4)
C171 C17 C172 109.7(4)
C12 C17 H17 108.2
C171 C17 H17 108.2
C172 C17 H17 108.2
C17 C171 H17A 109.5
C17 C171 H17B 109.5
H17A C171 H17B 109.5
C17 C171 H17C 109.5
H17A C171 H17C 109.5
H17B C171 H17C 109.5
C17 C172 H17D 109.5
C17 C172 H17E 109.5
H17D C172 H17E 109.5
C17 C172 H17F 109.5
H17D C172 H17F 109.5
H17E C172 H17F 109.5
C181 C18 C182 113.5(5)
C181 C18 C16 110.3(4)
C182 C18 C16 115.1(5)
C181 C18 H18 105.7
C182 C18 H18 105.7
C16 C18 H18 105.7
C18 C181 H18A 109.5
C18 C181 H18B 109.5
H18A C181 H18B 109.5
C18 C181 H18C 109.5
H18A C181 H18C 109.5
H18B C181 H18C 109.5
C18 C182 H18D 109.5
C18 C182 H18E 109.5
H18D C182 H18E 109.5
C18 C182 H18F 109.5
H18D C182 H18F 109.5
H18E C182 H18F 109.5
C21 O2 W1 147.4(3)
O2 C21 C26 120.1(4)
O2 C21 C22 117.7(4)
C26 C21 C22 122.2(4)
C23 C22 C21 117.7(5)
C23 C22 C27 121.9(5)
C21 C22 C27 120.4(4)
C24 C23 C22 121.3(5)
C24 C23 H23 119.4
C22 C23 H23 119.4
C23 C24 C25 120.3(5)
C23 C24 H24 119.9
C25 C24 H24 119.9
C24 C25 C26 121.1(5)
C24 C25 H25 119.4
C26 C25 H25 119.4
C21 C26 C25 117.5(4)
C21 C26 C28 122.9(4)
C25 C26 C28 119.6(4)
C271 C27 C22 111.1(5)
C271 C27 C272 108.8(5)
C22 C27 C272 113.8(5)
C271 C27 H27 107.6
C22 C27 H27 107.6
C272 C27 H27 107.6
C27 C271 H27A 109.5
C27 C271 H27B 109.5
H27A C271 H27B 109.5
C27 C271 H27C 109.5
H27A C271 H27C 109.5
H27B C271 H27C 109.5
C27 C272 H27D 109.5
C27 C272 H27E 109.5
H27D C272 H27E 109.5
C27 C272 H27F 109.5
H27D C272 H27F 109.5
H27E C272 H27F 109.5
C26 C28 C282 111.4(4)
C26 C28 C281 111.7(4)
C282 C28 C281 110.4(4)
C26 C28 H28 107.7
C282 C28 H28 107.7
C281 C28 H28 107.7
C28 C281 H28A 109.5
C28 C281 H28B 109.5
H28A C281 H28B 109.5
C28 C281 H28C 109.5
H28A C281 H28C 109.5
H28B C281 H28C 109.5
C28 C282 H28D 109.5
C28 C282 H28E 109.5
H28D C282 H28E 109.5
C28 C282 H28F 109.5
H28D C282 H28F 109.5
H28E C282 H28F 109.5
C31 O3 W1 154.4(3)
O3 C31 C32 121.6(4)
O3 C31 C36 118.4(5)
C32 C31 C36 120.0(5)
C33 C32 C31 118.2(5)
C33 C32 C37 119.3(5)
C31 C32 C37 122.4(4)
C34 C33 C32 122.8(6)
C34 C33 H33 118.6
C32 C33 H33 118.6
C35 C34 C33 118.6(6)
C35 C34 H34 120.7
C33 C34 H34 120.7
C34 C35 C36 121.8(6)
C34 C35 H35 119.1
C36 C35 H35 119.1
C35 C36 C31 118.5(5)
C35 C36 C38 121.1(5)
C31 C36 C38 120.4(5)
C32 C37 C372 111.0(4)
C32 C37 C371 110.0(4)
C372 C37 C371 110.6(5)
C32 C37 H37 108.4
C372 C37 H37 108.4
C371 C37 H37 108.4
C37 C371 H37A 109.5
C37 C371 H37B 109.5
H37A C371 H37B 109.5
C37 C371 H37C 109.5
H37A C371 H37C 109.5
H37B C371 H37C 109.5
C37 C372 H37D 109.5
C37 C372 H37E 109.5
H37D C372 H37E 109.5
C37 C372 H37F 109.5
H37D C372 H37F 109.5
H37E C372 H37F 109.5
C36 C38 C381 113.2(6)
C36 C38 C382 110.4(5)
C381 C38 C382 110.6(5)
C36 C38 H38 107.4
C381 C38 H38 107.4
C382 C38 H38 107.4
C38 C381 H38A 109.5
C38 C381 H38B 109.5
H38A C381 H38B 109.5
C38 C381 H38C 109.5
H38A C381 H38C 109.5
H38B C381 H38C 109.5
C38 C382 H38D 109.5
C38 C382 H38E 109.5
H38D C382 H38E 109.5
C38 C382 H38F 109.5
H38D C382 H38F 109.5
H38E C382 H38F 109.5
C41 O4 W1 139.4(3)
O4 C41 C46 118.0(4)
O4 C41 C42 118.9(5)
C46 C41 C42 123.0(5)
C43 C42 C41 117.4(6)
C43 C42 C47 120.4(6)
C41 C42 C47 122.1(5)
C44 C43 C42 121.8(7)
C44 C43 H43 119.1
C42 C43 H43 119.1
C43 C44 C45 120.8(6)
C43 C44 H44 119.6
C45 C44 H44 119.6
C44 C45 C46 119.9(6)
C44 C45 H45 120.0
C46 C45 H45 120.0
C41 C46 C45 116.8(5)
C41 C46 C48 121.3(4)
C45 C46 C48 121.9(5)
C472 C47 C471 109.9(6)
C472 C47 C42 111.9(5)
C471 C47 C42 113.2(7)
C472 C47 H47 107.1
C471 C47 H47 107.1
C42 C47 H47 107.1
C47 C471 H47A 109.5
C47 C471 H47B 109.5
H47A C471 H47B 109.5
C47 C471 H47C 109.5
H47A C471 H47C 109.5
H47B C471 H47C 109.5
C47 C472 H47D 109.5
C47 C472 H47E 109.5
H47D C472 H47E 109.5
C47 C472 H47F 109.5
H47D C472 H47F 109.5
H47E C472 H47F 109.5
C46 C48 C481 109.6(5)
C46 C48 C482 111.8(5)
C481 C48 C482 106.8(5)
C46 C48 H48 109.5
C481 C48 H48 109.5
C482 C48 H48 109.5
C48 C481 H48A 109.5
C48 C481 H48B 109.5
H48A C481 H48B 109.5
C48 C481 H48C 109.5
H48A C481 H48C 109.5
H48B C481 H48C 109.5
C48 C482 H48D 109.5
C48 C482 H48E 109.5
H48D C482 H48E 109.5
C48 C482 H48F 109.5
H48D C482 H48F 109.5
H48E C482 H48F 109.5
O2D Na2 O5E 134.4(7)
O2D Na2 O2F 110.0(7)
O5E Na2 O2F 94.5(6)
O2D Na2 O5D 73.4(5)
O5E Na2 O5D 100.7(7)
O2F Na2 O5D 154.0(6)
O2D Na2 O5F 97.1(4)
O5E Na2 O5F 127.8(8)
O2F Na2 O5F 69.3(4)
O5D Na2 O5F 84.7(5)
O2D Na2 O2E 67.3(5)
O5E Na2 O2E 69.2(3)
O2F Na2 O2E 106.7(7)
O5D Na2 O2E 98.4(6)
O5F Na2 O2E 162.1(7)
O2D Na2 C3D 25.4(4)
O5E Na2 C3D 135.8(7)
O2F Na2 C3D 126.7(6)
O5D Na2 C3D 49.4(4)
O5F Na2 C3D 86.2(5)
O2E Na2 C3D 82.6(6)
O2D C1D H1D1 109.5
O2D C1D H1D2 109.5
H1D1 C1D H1D2 109.5
O2D C1D H1D3 109.5
H1D1 C1D H1D3 109.5
H1D2 C1D H1D3 109.5
C1D O2D C3D 117.0(11)
C1D O2D Na2 119.7(9)
C3D O2D Na2 112.7(9)
O2D C3D C4D 111.4(11)
O2D C3D Na2 41.9(6)
C4D C3D Na2 79.9(8)
O2D C3D H3D1 109.3
C4D C3D H3D1 109.3
Na2 C3D H3D1 148.7
O2D C3D H3D2 109.3
C4D C3D H3D2 109.3
Na2 C3D H3D2 96.0
H3D1 C3D H3D2 108.0
O5D C4D C3D 110.4(11)
O5D C4D H4D1 109.6
C3D C4D H4D1 109.6
O5D C4D H4D2 109.6
C3D C4D H4D2 109.6
H4D1 C4D H4D2 108.1
C6D O5D C4D 112.2(10)
C6D O5D Na2 124.9(11)
C4D O5D Na2 109.3(8)
O5D C6D H6D1 109.5
O5D C6D H6D2 109.5
H6D1 C6D H6D2 109.5
O5D C6D H6D3 109.5
H6D1 C6D H6D3 109.5
H6D2 C6D H6D3 109.5
O2F C1F H1F1 109.5
O2F C1F H1F2 109.5
H1F1 C1F H1F2 109.5
O2F C1F H1F3 109.5
H1F1 C1F H1F3 109.5
H1F2 C1F H1F3 109.5
C1F O2F C3F 112.8(12)
C1F O2F Na2 118.4(11)
C3F O2F Na2 111.5(7)
O2F C3F C4F 110.8(10)
O2F C3F H3F1 109.5
C4F C3F H3F1 109.5
O2F C3F H3F2 109.5
C4F C3F H3F2 109.5
H3F1 C3F H3F2 108.1
O5F C4F C3F 109.5(10)
O5F C4F H4F1 109.8
C3F C4F H4F1 109.8
O5F C4F H4F2 109.8
C3F C4F H4F2 109.8
H4F1 C4F H4F2 108.2
C4F O5F C6F 112.2(9)
C4F O5F Na2 114.4(8)
C6F O5F Na2 128.7(8)
O5F C6F H6F1 109.5
O5F C6F H6F2 109.5
H6F1 C6F H6F2 109.5
O5F C6F H6F3 109.5
H6F1 C6F H6F3 109.5
H6F2 C6F H6F3 109.5
O2E C1E H1E1 109.5
O2E C1E H1E2 109.5
H1E1 C1E H1E2 109.5
O2E C1E H1E3 109.5
H1E1 C1E H1E3 109.5
H1E2 C1E H1E3 109.5
C1E O2E C3E 111.5(10)
C1E O2E Na2 119.3(8)
C3E O2E Na2 103.3(12)
O2E C3E C4E 107.3(13)
O2E C3E H3E1 110.3
C4E C3E H3E1 110.3
O2E C3E H3E2 110.3
C4E C3E H3E2 110.3
H3E1 C3E H3E2 108.5
O5E C4E C3E 110.8(14)
O5E C4E H4E1 109.5
C3E C4E H4E1 109.5
O5E C4E H4E2 109.5
C3E C4E H4E2 109.5
H4E1 C4E H4E2 108.1
C6E O5E C4E 115.1(12)
C6E O5E Na2 114.8(12)
C4E O5E Na2 118.6(8)
O5E C6E H6E1 109.5
O5E C6E H6E2 109.5
H6E1 C6E H6E2 109.5
O5E C6E H6E3 109.5
H6E1 C6E H6E3 109.5
H6E2 C6E H6E3 109.5
O8 W2 O5 81.7(7)
O8 W2 O7 88.9(7)
O5 W2 O7 146.3(4)
O8 W2 O6 151.2(4)
O5 W2 O6 84.2(7)
O7 W2 O6 89.0(6)
O8 W2 As2 103.6(5)
O5 W2 As2 104.6(4)
O7 W2 As2 109.1(4)
O6 W2 As2 104.2(5)
C51 O5 W2 150.6(11)
O5 C51 C56 119.0(14)
O5 C51 C52 119.4(13)
C56 C51 C52 121.6(13)
C53 C52 C51 118.2(13)
C53 C52 C57 121.1(14)
C51 C52 C57 120.6(13)
C54 C53 C52 121.2(16)
C54 C53 H53 119.4
C52 C53 H53 119.4
C53 C54 C55 119.8(18)
C53 C54 H54 120.1
C55 C54 H54 120.1
C54 C55 C56 120.8(17)
C54 C55 H55 119.6
C56 C55 H55 119.6
C51 C56 C55 117.5(15)
C51 C56 C58 128.7(17)
C55 C56 C58 113.3(17)
C572 C57 C571 110.0(17)
C572 C57 C52 115.3(13)
C571 C57 C52 108.5(17)
C572 C57 H57 107.6
C571 C57 H57 107.6
C52 C57 H57 107.6
C57 C571 H57A 109.5
C57 C571 H57B 109.5
H57A C571 H57B 109.5
C57 C571 H57C 109.5
H57A C571 H57C 109.5
H57B C571 H57C 109.5
C57 C572 H57D 109.5
C57 C572 H57E 109.5
H57D C572 H57E 109.5
C57 C572 H57F 109.5
H57D C572 H57F 109.5
H57E C572 H57F 109.5
C56 C58 C582 108.5(18)
C56 C58 C581 114.3(17)
C582 C58 C581 112(2)
C56 C58 H58 107.3
C582 C58 H58 107.3
C581 C58 H58 107.3
C58 C581 H58A 109.5
C58 C581 H58B 109.5
H58A C581 H58B 109.5
C58 C581 H58C 109.5
H58A C581 H58C 109.5
H58B C581 H58C 109.5
C58 C582 H58D 109.5
C58 C582 H58E 109.5
H58D C582 H58E 109.5
C58 C582 H58F 109.5
H58D C582 H58F 109.5
H58E C582 H58F 109.5
C61 O6 W2 139.7(9)
O6 C61 C62 122.1(14)
O6 C61 C66 117.0(14)
C62 C61 C66 120.8(13)
C63 C62 C61 118.4(14)
C63 C62 C67 122.6(16)
C61 C62 C67 118.4(15)
C64 C63 C62 121.7(16)
C64 C63 H63 119.1
C62 C63 H63 119.1
C65 C64 C63 118.8(16)
C65 C64 H64 120.6
C63 C64 H64 120.6
C64 C65 C66 121.8(15)
C64 C65 H65 119.1
C66 C65 H65 119.1
C65 C66 C61 118.2(14)
C65 C66 C68 125.0(16)
C61 C66 C68 116.4(17)
C62 C67 C671 113.5(15)
C62 C67 C672 109.4(14)
C671 C67 C672 110.3(14)
C62 C67 H67 107.8
C671 C67 H67 107.8
C672 C67 H67 107.8
C67 C671 H67A 109.5
C67 C671 H67B 109.5
H67A C671 H67B 109.5
C67 C671 H67C 109.5
H67A C671 H67C 109.5
H67B C671 H67C 109.5
C67 C672 H67D 109.5
C67 C672 H67E 109.5
H67D C672 H67E 109.5
C67 C672 H67F 109.5
H67D C672 H67F 109.5
H67E C672 H67F 109.5
C681 C68 C66 106.9(18)
C681 C68 C682 115(2)
C66 C68 C682 111.0(17)
C681 C68 H68 107.9
C66 C68 H68 107.9
C682 C68 H68 107.9
C68 C681 H68A 109.5
C68 C681 H68B 109.5
H68A C681 H68B 109.5
C68 C681 H68C 109.5
H68A C681 H68C 109.5
H68B C681 H68C 109.5
C68 C682 H68D 109.5
C68 C682 H68E 109.5
H68D C682 H68E 109.5
C68 C682 H68F 109.5
H68D C682 H68F 109.5
H68E C682 H68F 109.5
C71 O7 W2 144.0(9)
O7 C71 C76 118.1(14)
O7 C71 C72 119.9(13)
C76 C71 C72 121.7(12)
C73 C72 C71 118.0(13)
C73 C72 C77 119.8(14)
C71 C72 C77 122.0(12)
C74 C73 C72 120.7(17)
C74 C73 H73 119.6
C72 C73 H73 119.6
C73 C74 C75 120.4(18)
C73 C74 H74 119.8
C75 C74 H74 119.8
C74 C75 C76 120.2(17)
C74 C75 H75 119.9
C76 C75 H75 119.9
C71 C76 C75 118.3(14)
C71 C76 C78 111.8(16)
C75 C76 C78 129.4(18)
C72 C77 C772 111.6(10)
C72 C77 C771 108.3(10)
C772 C77 C771 110.8(10)
C72 C77 H77 108.7
C772 C77 H77 108.7
C771 C77 H77 108.7
C77 C771 H77A 109.5
C77 C771 H77B 109.5
H77A C771 H77B 109.5
C77 C771 H77C 109.5
H77A C771 H77C 109.5
H77B C771 H77C 109.5
C77 C772 H77D 109.5
C77 C772 H77E 109.5
H77D C772 H77E 109.5
C77 C772 H77F 109.5
H77D C772 H77F 109.5
H77E C772 H77F 109.5
C782 C78 C781 105(2)
C782 C78 C76 112.7(18)
C781 C78 C76 110.8(18)
C782 C78 H78 109.3
C781 C78 H78 109.3
C76 C78 H78 109.3
C78 C781 H78A 109.5
C78 C781 H78B 109.5
H78A C781 H78B 109.5
C78 C781 H78C 109.5
H78A C781 H78C 109.5
H78B C781 H78C 109.5
C78 C782 H78D 109.5
C78 C782 H78E 109.5
H78D C782 H78E 109.5
C78 C782 H78F 109.5
H78D C782 H78F 109.5
H78E C782 H78F 109.5
C81 O8 W2 152.1(10)
O8 C81 C82 119.8(14)
O8 C81 C86 119.0(14)
C82 C81 C86 121.0(13)
C83 C82 C81 118.2(13)
C83 C82 C87 117.2(14)
C81 C82 C87 124.5(15)
C84 C83 C82 122.1(14)
C84 C83 H83 119.0
C82 C83 H83 119.0
C83 C84 C85 118.7(14)
C83 C84 H84 120.6
C85 C84 H84 120.6
C84 C85 C86 121.9(16)
C84 C85 H85 119.1
C86 C85 H85 119.1
C81 C86 C85 117.5(13)
C81 C86 C88 126.0(15)
C85 C86 C88 116.5(15)
C82 C87 C871 111.6(16)
C82 C87 C872 109.3(15)
C871 C87 C872 113.5(17)
C82 C87 H87 107.4
C871 C87 H87 107.4
C872 C87 H87 107.4
C87 C871 H87A 109.5
C87 C871 H87B 109.5
H87A C871 H87B 109.5
C87 C871 H87C 109.5
H87A C871 H87C 109.5
H87B C871 H87C 109.5
C87 C872 H87D 109.5
C87 C872 H87E 109.5
H87D C872 H87E 109.5
C87 C872 H87F 109.5
H87D C872 H87F 109.5
H87E C872 H87F 109.5
C881 C88 C86 112.3(15)
C881 C88 C882 105.4(15)
C86 C88 C882 119.7(14)
C881 C88 H88 106.2
C86 C88 H88 106.2
C882 C88 H88 106.2
C88 C881 H88A 109.5
C88 C881 H88B 109.5
H88A C881 H88B 109.5
C88 C881 H88C 109.5
H88A C881 H88C 109.5
H88B C881 H88C 109.5
C88 C882 H88D 109.5
C88 C882 H88E 109.5
H88D C882 H88E 109.5
C88 C882 H88F 109.5
H88D C882 H88F 109.5
H88E C882 H88F 109.5
C6G O1G C2G 110.9(7)
O1G C2G C3G 110.3(8)
O1G C2G H2G1 109.6
C3G C2G H2G1 109.6
O1G C2G H2G2 109.6
C3G C2G H2G2 109.6
H2G1 C2G H2G2 108.1
O4G C3G C2G 110.3(7)
O4G C3G H3G1 109.6
C2G C3G H3G1 109.6
O4G C3G H3G2 109.6
C2G C3G H3G2 109.6
H3G1 C3G H3G2 108.1
C5G O4G C3G 112.3(7)
O4G C5G C6G 109.9(8)
O4G C5G H5G1 109.7
C6G C5G H5G1 109.7
O4G C5G H5G2 109.7
C6G C5G H5G2 109.7
H5G1 C5G H5G2 108.2
O1G C6G C5G 113.5(8)
O1G C6G H6G1 108.9
C5G C6G H6G1 108.9
O1G C6G H6G2 108.9
C5G C6G H6G2 108.9
H6G1 C6G H6G2 107.7
C2H O1H C6H 121(2)
O1H C2H C3H 113(2)
O1H C2H H2H1 109.0
C3H C2H H2H1 109.0
O1H C2H H2H2 109.0
C3H C2H H2H2 109.0
H2H1 C2H H2H2 107.8
O4H C3H C2H 114(2)
O4H C3H H3H1 108.7
C2H C3H H3H1 108.7
O4H C3H H3H2 108.7
C2H C3H H3H2 108.7
H3H1 C3H H3H2 107.6
C5H O4H C3H 115(3)
O4H C5H C6H 115(2)
O4H C5H H5H1 108.5
C6H C5H H5H1 108.5
O4H C5H H5H2 108.5
C6H C5H H5H2 108.5
H5H1 C5H H5H2 107.5
O1H C6H C5H 115(2)
O1H C6H H6H1 108.6
C5H C6H H6H1 108.6
O1H C6H H6H2 108.6
C5H C6H H6H2 108.6
H6H1 C6H H6H2 107.6
C6I O1I C2I 111(3)
O1I C2I C3I 106(3)
O1I C2I H2I1 110.5
C3I C2I H2I1 110.5
O1I C2I H2I2 110.5
C3I C2I H2I2 110.5
H2I1 C2I H2I2 108.7
O4I C3I C2I 113(3)
O4I C3I H3I1 109.1
C2I C3I H3I1 109.1
O4I C3I H3I2 109.1
C2I C3I H3I2 109.1
H3I1 C3I H3I2 107.8
C3I O4I C5I 117(3)
O4I C5I C6I 112(3)
O4I C5I H5I1 109.2
C6I C5I H5I1 109.2
O4I C5I H5I2 109.2
C6I C5I H5I2 109.2
H5I1 C5I H5I2 107.9
O1I C6I C5I 118(3)
O1I C6I H6I1 107.8
C5I C6I H6I1 107.8
O1I C6I H6I2 107.8
C5I C6I H6I2 107.8
H6I1 C6I H6I2 107.2

loop_
_geom_bond_atom_site_label_1
_geom_bond_atom_site_label_2
_geom_bond_distance
Na1 O2C 2.343(4)
Na1 O5B 2.352(4)
Na1 O5A 2.352(4)
Na1 O2B 2.355(4)
Na1 O2A 2.370(4)
Na1 O5C 2.384(4)
Na1 C3A 3.083(6)
Na1 C4B 3.121(7)
C1A O2A 1.426(7)
C1A H1A1 0.9800
C1A H1A2 0.9800
C1A H1A3 0.9800
O2A C3A 1.432(7)
C3A C4A 1.489(8)
C3A H3A1 0.9900
C3A H3A2 0.9900
C4A O5A 1.421(7)
C4A H4A1 0.9900
C4A H4A2 0.9900
O5A C6A 1.424(7)
C6A H6A1 0.9800
C6A H6A2 0.9800
C6A H6A3 0.9800
C1B O2B 1.425(7)
C1B H1B1 0.9800
C1B H1B2 0.9800
C1B H1B3 0.9800
O2B C3B 1.425(7)
C3B C4B 1.508(8)
C3B H3B1 0.9900
C3B H3B2 0.9900
C4B O5B 1.419(7)
C4B H4B1 0.9900
C4B H4B2 0.9900
O5B C6B 1.425(6)
C6B H6B1 0.9800
C6B H6B2 0.9800
C6B H6B3 0.9800
C1C O2C 1.427(7)
C1C H1C1 0.9800
C1C H1C2 0.9800
C1C H1C3 0.9800
O2C C3C 1.434(6)
C3C C4C 1.497(8)
C3C H3C1 0.9900
C3C H3C2 0.9900
C4C O5C 1.420(6)
C4C H4C1 0.9900
C4C H4C2 0.9900
O5C C6C 1.429(6)
C6C H6C1 0.9800
C6C H6C2 0.9800
C6C H6C3 0.9800
As1 W1 2.2437(5)
W1 O3 1.935(4)
W1 O2 1.944(3)
W1 O4 1.958(3)
W1 O1 1.989(3)
O1 C11 1.362(6)
C11 C16 1.364(6)
C11 C12 1.400(6)
C12 C13 1.391(7)
C12 C17 1.515(6)
C13 C14 1.390(7)
C13 H13 0.9500
C14 C15 1.393(7)
C14 H14 0.9500
C15 C16 1.417(7)
C15 H15 0.9500
C16 C18 1.524(7)
C17 C171 1.520(7)
C17 C172 1.530(7)
C17 H17 1.0000
C171 H17A 0.9800
C171 H17B 0.9800
C171 H17C 0.9800
C172 H17D 0.9800
C172 H17E 0.9800
C172 H17F 0.9800
C18 C181 1.510(7)
C18 C182 1.516(7)
C18 H18 1.0000
C181 H18A 0.9800
C181 H18B 0.9800
C181 H18C 0.9800
C182 H18D 0.9800
C182 H18E 0.9800
C182 H18F 0.9800
O2 C21 1.352(5)
C21 C26 1.392(6)
C21 C22 1.406(6)
C22 C23 1.397(6)
C22 C27 1.512(7)
C23 C24 1.374(8)
C23 H23 0.9500
C24 C25 1.376(8)
C24 H24 0.9500
C25 C26 1.411(6)
C25 H25 0.9500
C26 C28 1.525(7)
C27 C271 1.503(8)
C27 C272 1.527(8)
C27 H27 1.0000
C271 H27A 0.9800
C271 H27B 0.9800
C271 H27C 0.9800
C272 H27D 0.9800
C272 H27E 0.9800
C272 H27F 0.9800
C28 C282 1.528(7)
C28 C281 1.530(7)
C28 H28 1.0000
C281 H28A 0.9800
C281 H28B 0.9800
C281 H28C 0.9800
C282 H28D 0.9800
C282 H28E 0.9800
C282 H28F 0.9800
O3 C31 1.375(6)
C31 C32 1.408(7)
C31 C36 1.415(7)
C32 C33 1.387(7)
C32 C37 1.518(7)
C33 C34 1.379(8)
C33 H33 0.9500
C34 C35 1.375(9)
C34 H34 0.9500
C35 C36 1.400(8)
C35 H35 0.9500
C36 C38 1.509(8)
C37 C372 1.529(7)
C37 C371 1.538(7)
C37 H37 1.0000
C371 H37A 0.9800
C371 H37B 0.9800
C371 H37C 0.9800
C372 H37D 0.9800
C372 H37E 0.9800
C372 H37F 0.9800
C38 C381 1.529(8)
C38 C382 1.544(7)
C38 H38 1.0000
C381 H38A 0.9800
C381 H38B 0.9800
C381 H38C 0.9800
C382 H38D 0.9800
C382 H38E 0.9800
C382 H38F 0.9800
O4 C41 1.366(5)
C41 C46 1.396(7)
C41 C42 1.406(7)
C42 C43 1.379(8)
C42 C47 1.528(9)
C43 C44 1.356(11)
C43 H43 0.9500
C44 C45 1.403(10)
C44 H44 0.9500
C45 C46 1.414(7)
C45 H45 0.9500
C46 C48 1.503(8)
C47 C472 1.509(9)
C47 C471 1.525(9)
C47 H47 1.0000
C471 H47A 0.9800
C471 H47B 0.9800
C471 H47C 0.9800
C472 H47D 0.9800
C472 H47E 0.9800
C472 H47F 0.9800
C48 C481 1.527(8)
C48 C482 1.530(8)
C48 H48 1.0000
C481 H48A 0.9800
C481 H48B 0.9800
C481 H48C 0.9800
C482 H48D 0.9800
C482 H48E 0.9800
C482 H48F 0.9800
Na2 O2D 2.218(15)
Na2 O5E 2.284(9)
Na2 O2F 2.344(15)
Na2 O5D 2.386(16)
Na2 O5F 2.465(11)
Na2 O2E 2.569(14)
Na2 C3D 3.066(19)
C1D O2D 1.398(13)
C1D H1D1 0.9800
C1D H1D2 0.9800
C1D H1D3 0.9800
O2D C3D 1.426(13)
C3D C4D 1.453(14)
C3D H3D1 0.9900
C3D H3D2 0.9900
C4D O5D 1.422(12)
C4D H4D1 0.9900
C4D H4D2 0.9900
O5D C6D 1.413(14)
C6D H6D1 0.9800
C6D H6D2 0.9800
C6D H6D3 0.9800
C1F O2F 1.423(14)
C1F H1F1 0.9800
C1F H1F2 0.9800
C1F H1F3 0.9800
O2F C3F 1.434(13)
C3F C4F 1.483(14)
C3F H3F1 0.9900
C3F H3F2 0.9900
C4F O5F 1.415(13)
C4F H4F1 0.9900
C4F H4F2 0.9900
O5F C6F 1.426(12)
C6F H6F1 0.9800
C6F H6F2 0.9800
C6F H6F3 0.9800
C1E O2E 1.416(13)
C1E H1E1 0.9800
C1E H1E2 0.9800
C1E H1E3 0.9800
O2E C3E 1.449(17)
C3E C4E 1.472(17)
C3E H3E1 0.9900
C3E H3E2 0.9900
C4E O5E 1.427(12)
C4E H4E1 0.9900
C4E H4E2 0.9900
O5E C6E 1.423(15)
C6E H6E1 0.9800
C6E H6E2 0.9800
C6E H6E3 0.9800
As2 W2 2.2397(12)
W2 O8 1.923(12)
W2 O5 1.932(11)
W2 O7 1.950(9)
W2 O6 1.959(10)
O5 C51 1.375(14)
C51 C56 1.388(14)
C51 C52 1.402(14)
C52 C53 1.384(14)
C52 C57 1.518(15)
C53 C54 1.376(17)
C53 H53 0.9500
C54 C55 1.382(16)
C54 H54 0.9500
C55 C56 1.407(16)
C55 H55 0.9500
C56 C58 1.525(15)
C57 C572 1.493(16)
C57 C571 1.516(18)
C57 H57 1.0000
C571 H57A 0.9800
C571 H57B 0.9800
C571 H57C 0.9800
C572 H57D 0.9800
C572 H57E 0.9800
C572 H57F 0.9800
C58 C582 1.550(15)
C58 C581 1.551(15)
C58 H58 1.0000
C581 H58A 0.9800
C581 H58B 0.9800
C581 H58C 0.9800
C582 H58D 0.9800
C582 H58E 0.9800
C582 H58F 0.9800
O6 C61 1.377(14)
C61 C62 1.399(14)
C61 C66 1.401(14)
C62 C63 1.387(15)
C62 C67 1.527(14)
C63 C64 1.382(15)
C63 H63 0.9500
C64 C65 1.376(15)
C64 H64 0.9500
C65 C66 1.388(15)
C65 H65 0.9500
C66 C68 1.533(16)
C67 C671 1.535(15)
C67 C672 1.537(14)
C67 H67 1.0000
C671 H67A 0.9800
C671 H67B 0.9800
C671 H67C 0.9800
C672 H67D 0.9800
C672 H67E 0.9800
C672 H67F 0.9800
C68 C681 1.523(18)
C68 C682 1.533(17)
C68 H68 1.0000
C681 H68A 0.9800
C681 H68B 0.9800
C681 H68C 0.9800
C682 H68D 0.9800
C682 H68E 0.9800
C682 H68F 0.9800
O7 C71 1.378(13)
C71 C76 1.380(14)
C71 C72 1.397(14)
C72 C73 1.393(14)
C72 C77 1.516(13)
C73 C74 1.373(18)
C73 H73 0.9500
C74 C75 1.379(16)
C74 H74 0.9500
C75 C76 1.403(15)
C75 H75 0.9500
C76 C78 1.524(16)
C77 C772 1.536(13)
C77 C771 1.549(13)
C77 H77 1.0000
C771 H77A 0.9800
C771 H77B 0.9800
C771 H77C 0.9800
C772 H77D 0.9800
C772 H77E 0.9800
C772 H77F 0.9800
C78 C782 1.507(16)
C78 C781 1.520(17)
C78 H78 1.0000
C781 H78A 0.9800
C781 H78B 0.9800
C781 H78C 0.9800
C782 H78D 0.9800
C782 H78E 0.9800
C782 H78F 0.9800
O8 C81 1.390(13)
C81 C82 1.399(13)
C81 C86 1.406(15)
C82 C83 1.397(14)
C82 C87 1.526(14)
C83 C84 1.376(15)
C83 H83 0.9500
C84 C85 1.386(15)
C84 H84 0.9500
C85 C86 1.407(15)
C85 H85 0.9500
C86 C88 1.525(14)
C87 C871 1.537(16)
C87 C872 1.545(16)
C87 H87 1.0000
C871 H87A 0.9800
C871 H87B 0.9800
C871 H87C 0.9800
C872 H87D 0.9800
C872 H87E 0.9800
C872 H87F 0.9800
C88 C881 1.519(15)
C88 C882 1.537(15)
C88 H88 1.0000
C881 H88A 0.9800
C881 H88B 0.9800
C881 H88C 0.9800
C882 H88D 0.9800
C882 H88E 0.9800
C882 H88F 0.9800
O1G C6G 1.401(9)
O1G C2G 1.423(10)
C2G C3G 1.553(12)
C2G H2G1 0.9900
C2G H2G2 0.9900
C3G O4G 1.396(9)
C3G H3G1 0.9900
C3G H3G2 0.9900
O4G C5G 1.369(9)
C5G C6G 1.489(11)
C5G H5G1 0.9900
C5G H5G2 0.9900
C6G H6G1 0.9900
C6G H6G2 0.9900
O1H C2H 1.36(2)
O1H C6H 1.38(2)
C2H C3H 1.53(2)
C2H H2H1 0.9900
C2H H2H2 0.9900
C3H O4H 1.38(2)
C3H H3H1 0.9900
C3H H3H2 0.9900
O4H C5H 1.38(2)
C5H C6H 1.55(2)
C5H H5H1 0.9900
C5H H5H2 0.9900
C6H H6H1 0.9900
C6H H6H2 0.9900
O1I C6I 1.39(2)
O1I C2I 1.39(2)
C2I C3I 1.55(2)
C2I H2I1 0.9900
C2I H2I2 0.9900
C3I O4I 1.38(2)
C3I H3I1 0.9900
C3I H3I2 0.9900
O4I C5I 1.38(2)
C5I C6I 1.54(2)
C5I H5I1 0.9900
C5I H5I2 0.9900
C6I H6I1 0.9900
C6I H6I2 0.9900
